data_4125599
loop_
_publ_author_name
'Jie, Kecheng'
'Liu, Ming'
'Zhou, Yujuan'
'Little, Marc A.'
'Bonakala, Satyanarayana'
'Chong, Samantha Y.'
'Stephenson, Andrew'
'Chen, Linjiang'
'Huang, Feihe'
'Cooper, Andrew I.'

_publ_section_title
;
 Styrene Purification by Guest-Induced Restructuring of Pillar[6]arene.
;
_journal_issue 8
_journal_name_full 'Journal of the American Chemical Society'
_journal_page_first 2908
_journal_page_last 2911
_journal_paper_doi 10.1021/jacs.6b13300
_journal_volume 139
_journal_year 2017
_chemical_formula_moiety '2(C55 H70 O10), 2.5(C8 H10)'
_chemical_formula_sum 'C130 H165 O20'
_chemical_formula_weight 2047.61
_space_group_crystal_system monoclinic
_space_group_IT_number 14
_space_group_name_Hall '-P 2yn'
_space_group_name_H-M_alt 'P 1 21/n 1'
_symmetry_space_group_name_Hall '-P 2yn'
_symmetry_space_group_name_H-M 'P 1 21/n 1'
_atom_sites_solution_hydrogens mixed
_audit_creation_date 2016-03-02
_audit_creation_method
;
Olex2 1.2-beta
(compiled 2016.02.19 svn.r3266 for OlexSys, GUI svn.r5155)
;
_cell_angle_alpha 90
_cell_angle_beta 96.4750(10)
_cell_angle_gamma 90
_cell_formula_units_Z 4
_cell_length_a 13.5000(8)
_cell_length_b 20.6046(12)
_cell_length_c 43.205(3)
_cell_measurement_reflns_used 9956
_cell_measurement_temperature 240
_cell_measurement_theta_max 23.663
_cell_measurement_theta_min 2.193
_cell_volume 11941.3(13)
_computing_cell_refinement 'SAINT v8.34A (Bruker, 2013)'
_computing_data_collection 'CrystalClear-SM Expert 2.0 r7 (Rigaku, 2011)'
_computing_data_reduction 'SAINT v8.34A (Bruker, 2013)'
_computing_molecular_graphics 'Olex2 (Dolomanov et al., 2009)'
_computing_publication_material 'Olex2 (Dolomanov et al., 2009)'
_computing_structure_refinement 'ShelXL (Sheldrick, 2015)'
_diffrn_ambient_temperature 240
_diffrn_detector CCD
_diffrn_detector_area_resol_mean 28.5714
_diffrn_detector_type 'Rigaku Saturn724+'
_diffrn_measured_fraction_theta_full 1.000
_diffrn_measured_fraction_theta_max 1.000
_diffrn_measurement_device 'AFC12 (Right): Kappa 3 circle'
_diffrn_measurement_device_type 'Rigaku Saturn724+ (2x2 bin mode)'
_diffrn_measurement_method 'profile data from \w-scans'
_diffrn_measurement_specimen_support 'Mitegen 50um'
_diffrn_radiation_collimation 0.3
_diffrn_radiation_monochromator Confocal
_diffrn_radiation_probe x-ray
_diffrn_radiation_type MoK\a
_diffrn_radiation_wavelength 0.71073
_diffrn_reflns_av_R_equivalents 0.0412
_diffrn_reflns_av_unetI/netI 0.0426
_diffrn_reflns_Laue_measured_fraction_full 1.000
_diffrn_reflns_Laue_measured_fraction_max 1.000
_diffrn_reflns_limit_h_max 14
_diffrn_reflns_limit_h_min -14
_diffrn_reflns_limit_k_max 21
_diffrn_reflns_limit_k_min -22
_diffrn_reflns_limit_l_max 43
_diffrn_reflns_limit_l_min -47
_diffrn_reflns_number 71695
_diffrn_reflns_point_group_measured_fraction_full 1.000
_diffrn_reflns_point_group_measured_fraction_max 1.000
_diffrn_reflns_theta_full 23.200
_diffrn_reflns_theta_max 23.255
_diffrn_reflns_theta_min 0.949
_diffrn_source 'Rotating Anode'
_diffrn_source_current 24.0
_diffrn_source_power 1.2
_diffrn_source_target Mo
_diffrn_source_type 'Rotating Anode'
_diffrn_source_voltage 50.0
_diffrn_standards_number 0
_exptl_absorpt_coefficient_mu 0.075
_exptl_absorpt_correction_T_max 0.9281
_exptl_absorpt_correction_T_min 0.7040
_exptl_absorpt_correction_type multi-scan
_exptl_absorpt_process_details
;
SADABS-2014/5 (Bruker,2014/5) was used for absorption correction.
wR2(int) was 0.0726 before and 0.0534 after correction.
The Ratio of minimum to maximum transmission is 0.7585.
The \l/2 correction factor is Not present.
;
_exptl_crystal_colour colourless
_exptl_crystal_colour_primary colourless
_exptl_crystal_density_diffrn 1.139
_exptl_crystal_description block
_exptl_crystal_F_000 4420
_exptl_crystal_size_max 0.342
_exptl_crystal_size_mid 0.279
_exptl_crystal_size_min 0.241
_refine_diff_density_max 0.399
_refine_diff_density_min -0.383
_refine_diff_density_rms 0.058
_refine_ls_extinction_method none
_refine_ls_goodness_of_fit_ref 1.045
_refine_ls_hydrogen_treatment constr
_refine_ls_matrix_type full
_refine_ls_number_parameters 1402
_refine_ls_number_reflns 17119
_refine_ls_number_restraints 181
_refine_ls_restrained_S_all 1.067
_refine_ls_R_factor_all 0.1234
_refine_ls_R_factor_gt 0.0865
_refine_ls_shift/su_max 0.000
_refine_ls_shift/su_mean 0.000
_refine_ls_structure_factor_coef Fsqd
_refine_ls_weighting_details 'w=1/[\s^2^(Fo^2^)+(0.1428P)^2^+7.3177P] where P=(Fo^2^+2Fc^2^)/3'
_refine_ls_weighting_scheme calc
_refine_ls_wR_factor_gt 0.2383
_refine_ls_wR_factor_ref 0.2840
_reflns_Friedel_coverage 0.000
_reflns_number_gt 11208
_reflns_number_total 17119
_reflns_threshold_expression 'I > 2\s(I)'
_cod_data_source_file ja6b13300_si_003.cif
_cod_data_source_block pillar5arene-et_ethylbenzene
_cod_depositor_comments 'Adding full bibliography for 4125599.cif.'
_cod_original_cell_volume 11941.2(12)
_cod_database_code 4125599
_shelx_space_group_comment
;
The symmetry employed for this shelxl refinement is uniquely defined
by the following loop, which should always be used as a source of
symmetry information in preference to the above space-group names.
They are only intended as comments.
;
_olex2_refinement_description
;
1. Fixed Uiso
 At 1.2 times of:
  All C(H) groups, All C(H,H) groups, All C(H,H,H,H) groups
 At 1.5 times of:
  All C(H,H,H) groups, All C(H,H,H,H,H,H) groups
2. Restrained distances
 C119-C125 = C133-C127
 1.51 with sigma of 0.01
 C62-C59
 1.51 with sigma of 0.01
 C63-C62
 1.54 with sigma of 0.01
 C48-C2BA = C49-C48
 1.54 with sigma of 0.01
 C126-C125 = C134-C133
 1.54 with sigma of 0.01
 C138-C136
 1.54 with sigma of 0.01
 C136-C135
 1.51 with sigma of 0.01
 C136-C137_$1 = C136-C135 = C135-C137 = C136_$1-C137
 1.39 with sigma of 0.01
 C138-C136
 1.49 with sigma of 0.01
 C138-C140
 1.54 with sigma of 0.015
 C140-C139_$1
 1.54 with sigma of 0.015
 C127-C134
 2.6 with sigma of 0.02
 C127-C134
 2.6 with sigma of 0.02
 C136-C140
 2.6 with sigma of 0.02
 C132-C133 \\sim C133-C128
 with sigma of 0.02
 C136-C139_$1 \\sim C139_$1-C135_$1
 with sigma of 0.02
3. Restrained planarity
 C132, C127, C128, C133, C131, C129, C130
 with sigma of 0.001
 C135_$1, C137_$1, C136, C135, C137, C136_$1, C139_$1, C138
 with sigma of 0.01
4. Uiso/Uaniso restraints and constraints
Uanis(C136) \\sim Ueq, Uanis(C135) \\sim Ueq, Uanis(C137) \\sim Ueq: with sigma
of 0.01 and sigma for terminal atoms of 0.02
5. Rigid body (RIGU) restrains
 C59, C58, C60, C62, C57, C61, C63, C56
 with sigma for 1-2 distances of 0.004 and sigma for 1-3 distances of 0.004
 C119, C124, C120, C123, C121, C122
 with sigma for 1-2 distances of 0.002 and sigma for 1-3 distances of 0.002
 C127, C132, C128, C131, C129, C130
 with sigma for 1-2 distances of 0.002 and sigma for 1-3 distances of 0.002
 C139, C137, C135, C136
 with sigma for 1-2 distances of 0.002 and sigma for 1-3 distances of 0.002
 C136, C135, C137
 with sigma for 1-2 distances of 0.002 and sigma for 1-3 distances of 0.002
6. Others
 Fixed Sof: H48C(0.5) H48D(0.5) H48A(0.5) H48B(0.5) H137(0.75) C125(0.5)
 H12A(0.5) H12B(0.5) C127(0.5) C132(0.5) H132(0.5) C131(0.5) H131(0.5)
 C130(0.5) H130(0.5) C129(0.5) H129(0.5) C128(0.5) H128(0.5) H136(0.75)
 C2BA(0.5) H2BA(0.5) H2BB(0.5) H2BC(0.5) C49(0.5) H49A(0.5) H49B(0.5) H49C(0.5)
 C133(0.5) H13A(0.5) H13B(0.5) C134(0.5) H13C(0.5) H13D(0.5) H13E(0.5)
 C126(0.5) H12C(0.5) H12D(0.5) H12E(0.5) C119(0.5) C124(0.5) H124(0.5)
 C123(0.5) H123(0.5) C122(0.5) H122(0.5) C121(0.5) H121(0.5) C120(0.5)
 H120(0.5) C139(0.25) H13G(0.25) H13H(0.25) C138(0.25) H13I(0.25) H13J(0.25)
 C140(0.5) H14A(0.25) H14C(0.25) H14B(0.25) H13F(0.25) H14D(0.25) H14E(0.25)
 Fixed X: H14A(0.72203) H14C(0.63717) H14B(0.671141) H13F(0.7126)
 H14D(0.664381) H14E(0.59577)
 Fixed Y: H14A(0.48366) H14C(0.5246) H14B(0.54228) H13F(0.51585) H14D(0.46224)
 H14E(0.51466)
 Fixed Z: H14A(0.58215) H14C(0.59555) H14B(0.56266) H13F(0.59351)
 H14D(0.57021) H14E(0.58408)
7.a Secondary CH2 refined with riding coordinates:
 C1(H1A,H1B), C98(H98A,H98B), C8(H8A,H8B), C77(H77A,H77B), C91(H91A,H91B),
 C70(H70A,H70B), C84(H84A,H84B), C38(H38A,H38B), C22(H22A,H22B), C15(H15A,H15B),
  C29(H29A,H29B), C115(H11A,H11B), C101(H10A,H10B), C109(H10C,H10D), C54(H54A,
 H54B), C107(H10H,H10I), C117(H11F,H11G), C40(H40A,H40B), C46(H46A,H46B),
 C99(H99A,H99B), C111(H11H,H11I), C52(H52A,H52B), C105(H10M,H10N), C50(H50A,
 H50B), C42(H42A,H42B), C44(H44A,H44B), C36(H36A,H36B), C103(H10R,H10S),
 C113(H11S,H11T), C48(H48C,H48D), C48(H48A,H48B), C62(H62A,H62B), C125(H12A,
 H12B), C133(H13A,H13B), C139(H13G,H13H), C138(H13I,H13J)
7.b Me refined with riding coordinates:
 C134(H13C,H13D,H13E)
7.c Aromatic/amide H refined with riding coordinates:
 C66(H66), C76(H76), C6(H6), C69(H69), C3(H3), C80(H80), C10(H10), C97(H97),
 C13(H13), C73(H73), C20(H20), C94(H94), C27(H27), C87(H87), C24(H24), C34(H34),
  C83(H83), C31(H31), C90(H90), C17(H17), C58(H58), C57(H57), C56(H56),
 C61(H61), C60(H60), C137(H137), C135(H135), C132(H132), C131(H131), C130(H130),
  C129(H129), C128(H128), C136(H136), C124(H124), C123(H123), C122(H122),
 C121(H121), C120(H120)
7.d Fitted hexagon refined as free rotating group:
 C59(C58,C57,C56,C61,C60), C127(C132,C131,C130,C129,C128), C119(C124,C123,C122,
 C121,C120)
7.e Idealised Me refined as rotating group:
 C108(H10E,H10F,H10G), C110(H11C,H11D,H11E), C55(H55A,H55B,H55C), C39(H39A,
 H39B,H39C), C47(H47A,H47B,H47C), C102(H10J,H10K,H10L), C116(H11J,H11K,H11L),
 C112(H11M,H11N,H11O), C118(H11P,H11Q,H11R), C51(H51A,H51B,H51C), C41(H41A,H41B,
 H41C), C106(H10O,H10P,H10Q), C104(H10T,H10U,H10V), C53(H53A,H53B,H53C),
 C43(H43A,H43B,H43C), C100(H10W,H10X,H10Y), C37(H37A,H37B,H37C), C45(H45A,H45B,
 H45C), C63(H63A,H63B,H63C), C114(H11U,H11V,H11W), C2BA(H2BA,H2BB,H2BC),
 C49(H49A,H49B,H49C), C126(H12C,H12D,H12E)
;
_plat027_alert_3_a
;
Problem:  _diffrn_reflns_theta_full (too) Low ............ 23.20 Degree
Response: Due to disorder the single crystal was weakly diffracting and a 
suitable resolution limit of 0.85 ang. was applied during refinement. 
;
_plat413_alert_2_a
;
Problem:  Short Inter XH3 .. XHn H36A .. H49A .. 1.83 Ang.
Response: In the crystal structure the ethyl groups of EtP5 were disordered
and one -CH3 group was modelled over two positions. Due to disorder, 
and the limited resolution of the diffraction data, it was not possible to 
accurately determine H-atom positions. H-atoms were therefore placed in 
estimated positions are refined using the riding model. The estimated 
positions of disordered -CH2- group H-atom H36A and disordered -CH3 group 
H-atom H49A are unlikely to be correct resulting in this close intermolecular 
H-H contact.    THETM01_ALERT_3_B 
Problem: The value of sine(theta_max)/wavelength is less than 0.575
Calculated sin(theta_max)/wavelength = 0.5555
Response: Due to disorder the single crystal was weakly diffracting and a 
suitable resolution limit of 0.85 ang. was applied during refinement.
;
_plat410_alert_2_b
;
Problem:  Short Intra H...H Contact H24 .. H48C .. 1.81 Ang.
Response: In the crystal structure the ethyl groups of EtP5 were disordered
and one -CH3 group was modelled over two positions. Due to disorder, 
and the limited resolution of the diffraction data, it was not possible to 
accurately determine H-atom positions. H-atoms were therefore placed in 
estimated positions are refined using the riding model. The estimated 
positions of disordered -CH2- group H-atom H48C is unlikely to be correct 
resulting in a close intramolecular H-H contact with aryl C-H H-atom H24.   
;
_shelx_shelxl_version_number 2014/7
_olex2_submission_special_instructions 'No special instructions were received'

loop_
_space_group_symop_operation_xyz
'x, y, z'
'-x+1/2, y+1/2, -z+1/2'
'-x, -y, -z'
'x-1/2, -y-1/2, z-1/2'

loop_
_atom_site_label
_atom_site_type_symbol
_atom_site_fract_x
_atom_site_fract_y
_atom_site_fract_z
_atom_site_U_iso_or_equiv
_atom_site_adp_type
_atom_site_occupancy
_atom_site_site_symmetry_order
_atom_site_calc_flag
_atom_site_refinement_flags_posn
_atom_site_refinement_flags_adp
_atom_site_refinement_flags_occupancy
_atom_site_disorder_assembly
_atom_site_disorder_group
O5 O -0.04901(17) 0.86099(12) 0.62211(6) 0.0708(6) Uani 1 1 d . . . . .
O15 O 0.43792(17) 0.61167(12) 0.61122(6) 0.0739(7) Uani 1 1 d . . . . .
O18 O 1.05413(18) 0.61933(13) 0.63730(6) 0.0768(7) Uani 1 1 d . . . . .
O20 O 0.58027(19) 0.51314(12) 0.71753(6) 0.0758(7) Uani 1 1 d . . . . .
O19 O 0.75010(19) 0.71793(13) 0.68878(6) 0.0807(7) Uani 1 1 d . . . . .
O1 O 0.2400(2) 0.75823(13) 0.56286(6) 0.0858(8) Uani 1 1 d . . . . .
O13 O 0.9069(2) 0.52043(12) 0.53022(6) 0.0809(7) Uani 1 1 d . . . . .
O7 O 0.56503(19) 0.86843(13) 0.63280(8) 0.0924(8) Uani 1 1 d . . . . .
O2 O 0.4039(2) 0.96852(13) 0.52585(7) 0.0887(8) Uani 1 1 d . . . . .
O6 O 0.2883(2) 0.76315(14) 0.69072(7) 0.0905(8) Uani 1 1 d . . . . .
O14 O 0.7295(2) 0.71606(14) 0.56228(6) 0.0875(8) Uani 1 1 d . . . . .
O4 O -0.0824(2) 1.10443(13) 0.62908(7) 0.0878(8) Uani 1 1 d . . . . .
O10 O 0.1184(2) 0.96254(13) 0.72455(6) 0.0877(8) Uani 1 1 d . . . . .
O16 O 0.7610(2) 0.30217(14) 0.68696(6) 0.0925(8) Uani 1 1 d . . . . .
O3 O 0.2116(2) 1.16473(15) 0.56335(8) 0.0957(9) Uani 1 1 d . . . . .
O11 O 0.4206(2) 0.36905(13) 0.61597(7) 0.0925(8) Uani 1 1 d . . . . .
O12 O 0.7186(2) 0.31649(15) 0.55828(7) 0.0975(9) Uani 1 1 d . . . . .
O17 O 1.0545(2) 0.37086(14) 0.63092(7) 0.0981(9) Uani 1 1 d . . . . .
O8 O 0.5493(2) 1.10558(14) 0.63137(8) 0.0984(9) Uani 1 1 d . . . . .
O9 O 0.2708(2) 1.17706(17) 0.69151(8) 0.1095(10) Uani 1 1 d . . . . .
C7 C 0.0363(2) 0.83685(15) 0.63820(8) 0.0575(8) Uani 1 1 d . . . . .
C65 C 0.5167(2) 0.63803(15) 0.62992(8) 0.0598(8) Uani 1 1 d . . . . .
C75 C 0.9719(2) 0.64419(16) 0.61945(8) 0.0601(8) Uani 1 1 d . . . . .
C66 C 0.5871(2) 0.67865(15) 0.61893(8) 0.0607(8) Uani 1 1 d . . . . .
H66 H 0.5820 0.6884 0.5975 0.073 Uiso 1 1 calc R . . . .
C2 C 0.0517(2) 0.85174(15) 0.66980(8) 0.0572(8) Uani 1 1 d . . . . .
C76 C 0.9013(2) 0.68343(15) 0.63084(8) 0.0603(8) Uani 1 1 d . . . . .
H76 H 0.9086 0.6944 0.6521 0.072 Uiso 1 1 calc R . . . .
C64 C 0.5233(2) 0.62357(15) 0.66148(8) 0.0584(8) Uani 1 1 d . . . . .
C6 C 0.1042(2) 0.79776(15) 0.62498(8) 0.0595(8) Uani 1 1 d . . . . .
H6 H 0.0925 0.7874 0.6037 0.071 Uiso 1 1 calc R . . . .
C74 C 0.9629(2) 0.62768(16) 0.58801(8) 0.0614(9) Uani 1 1 d . . . . .
C1 C -0.0216(3) 0.89498(16) 0.68470(8) 0.0677(9) Uani 1 1 d . . . . .
H1A H -0.0895 0.8854 0.6753 0.081 Uiso 1 1 calc R . . . .
H1B H -0.0180 0.8848 0.7070 0.081 Uiso 1 1 calc R . . . .
C67 C 0.6644(2) 0.70514(15) 0.63860(8) 0.0583(8) Uani 1 1 d . . . . .
C71 C 0.8199(3) 0.70696(15) 0.61168(8) 0.0603(8) Uani 1 1 d . . . . .
C5 C 0.1885(2) 0.77369(15) 0.64246(8) 0.0591(8) Uani 1 1 d . . . . .
C4 C 0.2041(3) 0.78908(16) 0.67383(8) 0.0645(9) Uani 1 1 d . . . . .
C96 C 0.5430(3) 0.47622(17) 0.69213(8) 0.0647(9) Uani 1 1 d . . . . .
C9 C 0.3356(2) 0.77364(15) 0.61126(8) 0.0618(9) Uani 1 1 d . . . . .
C68 C 0.6711(3) 0.69078(16) 0.67015(8) 0.0626(9) Uani 1 1 d . . . . .
C92 C 0.5299(3) 0.37663(16) 0.66226(9) 0.0649(9) Uani 1 1 d . . . . .
C69 C 0.6006(3) 0.65052(16) 0.68123(8) 0.0638(9) Uani 1 1 d . . . . .
H69 H 0.6053 0.6413 0.7026 0.077 Uiso 1 1 calc R . . . .
C98 C 0.4486(3) 0.57793(16) 0.67375(9) 0.0682(9) Uani 1 1 d . . . . .
H98A H 0.3825 0.5859 0.6625 0.082 Uiso 1 1 calc R . . . .
H98B H 0.4450 0.5873 0.6958 0.082 Uiso 1 1 calc R . . . .
C72 C 0.8109(3) 0.69107(17) 0.58045(8) 0.0650(9) Uani 1 1 d . . . . .
C14 C 0.3220(3) 0.78670(16) 0.57964(9) 0.0661(9) Uani 1 1 d . . . . .
C8 C 0.2617(2) 0.73250(16) 0.62686(8) 0.0671(9) Uani 1 1 d . . . . .
H8A H 0.2248 0.7046 0.6112 0.080 Uiso 1 1 calc R . . . .
H8B H 0.2984 0.7044 0.6425 0.080 Uiso 1 1 calc R . . . .
C95 C 0.4755(2) 0.50682(16) 0.67022(8) 0.0616(9) Uani 1 1 d . . . . .
C3 C 0.1350(3) 0.82804(16) 0.68716(8) 0.0628(8) Uani 1 1 d . . . . .
H3 H 0.1462 0.8381 0.7085 0.075 Uiso 1 1 calc R . . . .
C79 C 0.9415(3) 0.48224(18) 0.55521(8) 0.0679(9) Uani 1 1 d . . . . .
C80 C 0.9128(3) 0.41782(18) 0.55840(8) 0.0693(9) Uani 1 1 d . . . . .
H80 H 0.8674 0.3990 0.5429 0.083 Uiso 1 1 calc R . . . .
C12 C 0.4690(3) 0.85491(17) 0.58433(10) 0.0716(10) Uani 1 1 d . . . . .
C88 C 0.6560(3) 0.30653(15) 0.63953(9) 0.0680(9) Uani 1 1 d . . . . .
C19 C 0.4454(3) 1.10073(17) 0.58427(10) 0.0707(10) Uani 1 1 d . . . . .
C77 C 1.0375(3) 0.58216(17) 0.57527(9) 0.0709(10) Uani 1 1 d . . . . .
H77A H 1.0420 0.5927 0.5534 0.085 Uiso 1 1 calc R . . . .
H77B H 1.1035 0.5889 0.5868 0.085 Uiso 1 1 calc R . . . .
C10 C 0.4163(3) 0.80078(16) 0.62912(9) 0.0679(9) Uani 1 1 d . . . . .
H10 H 0.4265 0.7917 0.6506 0.081 Uiso 1 1 calc R . . . .
C97 C 0.5699(3) 0.41151(16) 0.68811(8) 0.0664(9) Uani 1 1 d . . . . .
H97 H 0.6157 0.3914 0.7031 0.080 Uiso 1 1 calc R . . . .
C11 C 0.4829(3) 0.84107(17) 0.61612(10) 0.0702(10) Uani 1 1 d . . . . .
C32 C 0.0716(3) 0.99836(18) 0.70067(9) 0.0709(10) Uani 1 1 d . . . . .
C78 C 1.0081(3) 0.51127(17) 0.57787(9) 0.0653(9) Uani 1 1 d . . . . .
C33 C -0.0008(3) 0.96667(17) 0.68083(9) 0.0652(9) Uani 1 1 d . . . . .
C91 C 0.5656(3) 0.30769(16) 0.65716(9) 0.0734(10) Uani 1 1 d . . . . .
H91A H 0.5820 0.2865 0.6774 0.088 Uiso 1 1 calc R . . . .
H91B H 0.5116 0.2830 0.6455 0.088 Uiso 1 1 calc R . . . .
C85 C 0.8229(3) 0.30919(16) 0.60563(9) 0.0696(9) Uani 1 1 d . . . . .
C13 C 0.3886(3) 0.82671(16) 0.56628(9) 0.0717(10) Uani 1 1 d . . . . .
H13 H 0.3791 0.8348 0.5447 0.086 Uiso 1 1 calc R . . . .
C73 C 0.8822(3) 0.65194(16) 0.56889(8) 0.0654(9) Uani 1 1 d . . . . .
H73 H 0.8754 0.6417 0.5476 0.078 Uiso 1 1 calc R . . . .
C23 C 0.3218(3) 1.17055(16) 0.60948(11) 0.0738(10) Uani 1 1 d . . . . .
C70 C 0.7420(2) 0.74744(16) 0.62533(8) 0.0669(9) Uani 1 1 d . . . . .
H70A H 0.7088 0.7757 0.6091 0.080 Uiso 1 1 calc R . . . .
H70B H 0.7746 0.7751 0.6419 0.080 Uiso 1 1 calc R . . . .
C20 C 0.4096(3) 1.06739(17) 0.55730(10) 0.0748(10) Uani 1 1 d . . . . .
H20 H 0.3650 1.0883 0.5422 0.090 Uiso 1 1 calc R . . . .
C21 C 0.4383(3) 1.00351(18) 0.55207(10) 0.0755(10) Uani 1 1 d . . . . .
C94 C 0.4344(3) 0.47148(17) 0.64485(9) 0.0674(9) Uani 1 1 d . . . . .
H94 H 0.3881 0.4914 0.6299 0.081 Uiso 1 1 calc R . . . .
C81 C 0.9496(3) 0.38100(17) 0.58398(9) 0.0696(10) Uani 1 1 d . . . . .
C27 C 0.1454(3) 1.16814(17) 0.61366(11) 0.0766(11) Uani 1 1 d . . . . .
H27 H 0.0796 1.1666 0.6039 0.092 Uiso 1 1 calc R . . . .
C87 C 0.6454(3) 0.31001(16) 0.60727(9) 0.0724(10) Uani 1 1 d . . . . .
H87 H 0.5809 0.3113 0.5965 0.087 Uiso 1 1 calc R . . . .
C93 C 0.4605(3) 0.40633(17) 0.64082(9) 0.0698(9) Uani 1 1 d . . . . .
C28 C 0.2233(3) 1.16779(17) 0.59529(10) 0.0752(10) Uani 1 1 d . . . . .
C26 C 0.1609(3) 1.17069(16) 0.64579(11) 0.0740(10) Uani 1 1 d . . . . .
C24 C 0.3368(3) 1.17436(17) 0.64152(10) 0.0762(10) Uani 1 1 d . . . . .
H24 H 0.4023 1.1772 0.6515 0.091 Uiso 1 1 calc R . . . .
C84 C 0.9133(3) 0.31164(17) 0.58786(9) 0.0775(10) Uani 1 1 d . . . . .
H84A H 0.8965 0.2921 0.5673 0.093 Uiso 1 1 calc R . . . .
H84B H 0.9672 0.2860 0.5990 0.093 Uiso 1 1 calc R . . . .
C16 C 0.5054(3) 0.97228(18) 0.57389(10) 0.0740(10) Uani 1 1 d . . . . .
C30 C 0.0429(3) 1.09883(17) 0.67106(9) 0.0716(10) Uani 1 1 d . . . . .
C38 C -0.0643(3) 0.85107(18) 0.58930(9) 0.0746(10) Uani 1 1 d . . . . .
H38A H -0.0674 0.8045 0.5846 0.089 Uiso 1 1 calc R . . . .
H38B H -0.0093 0.8701 0.5794 0.089 Uiso 1 1 calc R . . . .
C34 C -0.0529(3) 1.00238(17) 0.65727(9) 0.0683(9) Uani 1 1 d . . . . .
H34 H -0.1035 0.9821 0.6440 0.082 Uiso 1 1 calc R . . . .
C83 C 1.0460(3) 0.47430(18) 0.60320(9) 0.0724(10) Uani 1 1 d . . . . .
H83 H 1.0914 0.4932 0.6187 0.087 Uiso 1 1 calc R . . . .
C18 C 0.5119(3) 1.06964(19) 0.60539(11) 0.0789(11) Uani 1 1 d . . . . .
C35 C -0.0323(3) 1.06797(18) 0.65278(9) 0.0719(10) Uani 1 1 d . . . . .
C25 C 0.2580(3) 1.17413(18) 0.65947(11) 0.0790(11) Uani 1 1 d . . . . .
C22 C 0.4085(3) 1.16937(17) 0.58990(10) 0.0795(11) Uani 1 1 d . . . . .
H22A H 0.4637 1.1948 0.6004 0.095 Uiso 1 1 calc R . . . .
H22B H 0.3878 1.1900 0.5698 0.095 Uiso 1 1 calc R . . . .
C82 C 1.0183(3) 0.40972(19) 0.60622(9) 0.0742(10) Uani 1 1 d . . . . .
C15 C 0.5365(3) 0.90182(17) 0.56988(10) 0.0835(12) Uani 1 1 d . . . . .
H15A H 0.5349 0.8922 0.5476 0.100 Uiso 1 1 calc R . . . .
H15B H 0.6051 0.8959 0.5795 0.100 Uiso 1 1 calc R . . . .
C31 C 0.0936(3) 1.06423(18) 0.69542(10) 0.0765(10) Uani 1 1 d . . . . .
H31 H 0.1437 1.0850 0.7087 0.092 Uiso 1 1 calc R . . . .
C86 C 0.7274(3) 0.31161(17) 0.59045(9) 0.0726(10) Uani 1 1 d . . . . .
C89 C 0.7520(3) 0.30328(17) 0.65473(9) 0.0716(10) Uani 1 1 d . . . . .
C29 C 0.0741(3) 1.16847(17) 0.66478(10) 0.0827(11) Uani 1 1 d . . . . .
H29A H 0.0175 1.1917 0.6536 0.099 Uiso 1 1 calc R . . . .
H29B H 0.0923 1.1907 0.6847 0.099 Uiso 1 1 calc R . . . .
C90 C 0.8334(3) 0.30466(17) 0.63771(9) 0.0735(10) Uani 1 1 d . . . . .
H90 H 0.8979 0.3024 0.6484 0.088 Uiso 1 1 calc R . . . .
C115 C 1.0665(3) 0.6333(2) 0.66964(9) 0.0805(11) Uani 1 1 d . . . . .
H11A H 1.0087 0.6177 0.6793 0.097 Uiso 1 1 calc R . . . .
H11B H 1.0724 0.6803 0.6730 0.097 Uiso 1 1 calc R . . . .
C17 C 0.5422(3) 1.00651(19) 0.60039(11) 0.0803(11) Uani 1 1 d . . . . .
H17 H 0.5885 0.9865 0.6153 0.096 Uiso 1 1 calc R . . . .
C101 C 0.4303(3) 0.6243(2) 0.57865(9) 0.0802(11) Uani 1 1 d . . . . .
H10A H 0.4896 0.6081 0.5700 0.096 Uiso 1 1 calc R . . . .
H10B H 0.4249 0.6711 0.5748 0.096 Uiso 1 1 calc R . . . .
C109 C 0.6375(3) 0.48216(19) 0.74272(9) 0.0818(11) Uani 1 1 d . . . . .
H10C H 0.6974 0.4628 0.7358 0.098 Uiso 1 1 calc R . . . .
H10D H 0.5985 0.4477 0.7512 0.098 Uiso 1 1 calc R . . . .
C108 C 0.8311(3) 0.5434(2) 0.47987(10) 0.0930(12) Uani 1 1 d . . . . .
H10E H 0.7969 0.5244 0.4611 0.140 Uiso 1 1 calc GR . . . .
H10F H 0.8927 0.5633 0.4752 0.140 Uiso 1 1 calc GR . . . .
H10G H 0.7888 0.5761 0.4878 0.140 Uiso 1 1 calc GR . . . .
C54 C -0.1794(4) 1.0835(2) 0.61672(11) 0.1021(14) Uani 1 1 d . . . . .
H54A H -0.2199 1.0746 0.6337 0.123 Uiso 1 1 calc R . . . .
H54B H -0.1748 1.0435 0.6047 0.123 Uiso 1 1 calc R . . . .
C110 C 0.6658(3) 0.5330(2) 0.76714(9) 0.0919(12) Uani 1 1 d . . . . .
H11C H 0.7066 0.5659 0.7587 0.138 Uiso 1 1 calc GR . . . .
H11D H 0.7031 0.5129 0.7851 0.138 Uiso 1 1 calc GR . . . .
H11E H 0.6059 0.5529 0.7733 0.138 Uiso 1 1 calc GR . . . .
C107 C 0.8539(3) 0.4916(2) 0.50387(9) 0.0842(11) Uani 1 1 d . . . . .
H10H H 0.7920 0.4722 0.5094 0.101 Uiso 1 1 calc R . . . .
H10I H 0.8941 0.4573 0.4957 0.101 Uiso 1 1 calc R . . . .
C117 C 0.7502(3) 0.7180(3) 0.72099(9) 0.1011(14) Uani 1 1 d . . . . .
H11F H 0.7519 0.6733 0.7288 0.121 Uiso 1 1 calc R . . . .
H11G H 0.6895 0.7389 0.7266 0.121 Uiso 1 1 calc R . . . .
C40 C 0.5769(3) 0.8607(2) 0.66551(13) 0.1006(14) Uani 1 1 d . . . . .
H40A H 0.5793 0.8144 0.6708 0.121 Uiso 1 1 calc R . . . .
H40B H 0.5204 0.8803 0.6744 0.121 Uiso 1 1 calc R . . . .
C55 C -0.2265(4) 1.1356(2) 0.59633(12) 0.1188(17) Uani 1 1 d . . . . .
H55A H -0.1860 1.1441 0.5796 0.178 Uiso 1 1 calc GR . . . .
H55B H -0.2316 1.1748 0.6085 0.178 Uiso 1 1 calc GR . . . .
H55C H -0.2925 1.1219 0.5876 0.178 Uiso 1 1 calc GR . . . .
C46 C 0.3432(4) 1.0008(2) 0.50177(11) 0.0973(13) Uani 1 1 d . . . . .
H46A H 0.3794 1.0374 0.4940 0.117 Uiso 1 1 calc R . . . .
H46B H 0.2828 1.0175 0.5097 0.117 Uiso 1 1 calc R . . . .
C59 C 0.1796(2) 0.97131(17) 0.58820(8) 0.1064(14) Uani 1 1 d D U . . .
C58 C 0.0948(3) 1.00561(16) 0.59383(8) 0.1214(17) Uani 1 1 d G U . . .
H58 H 0.0912 1.0250 0.6134 0.146 Uiso 1 1 calc R . . . .
C57 C 0.0153(2) 1.01130(16) 0.57056(11) 0.140(2) Uani 1 1 d G U . . .
H57 H -0.0420 1.0345 0.5744 0.168 Uiso 1 1 calc R . . . .
C56 C 0.0207(2) 0.98269(19) 0.54166(9) 0.1342(19) Uani 1 1 d G U . . .
H56 H -0.0331 0.9865 0.5259 0.161 Uiso 1 1 calc R . . . .
C61 C 0.1055(3) 0.94839(18) 0.53603(7) 0.1224(17) Uani 1 1 d G U . . .
H61 H 0.1091 0.9290 0.5165 0.147 Uiso 1 1 calc R . . . .
C60 C 0.1849(2) 0.94270(16) 0.55930(9) 0.1120(15) Uani 1 1 d G U . . .
H60 H 0.2423 0.9195 0.5555 0.134 Uiso 1 1 calc R . . . .
C99 C 0.7234(4) 0.7106(3) 0.53048(11) 0.1184(17) Uani 1 1 d . . . . .
H99A H 0.7180 0.6648 0.5243 0.142 Uiso 1 1 calc R . . . .
H99B H 0.7833 0.7288 0.5229 0.142 Uiso 1 1 calc R . . . .
C39 C -0.1604(3) 0.8830(2) 0.57730(10) 0.0961(13) Uani 1 1 d . . . . .
H39A H -0.1734 0.8760 0.5550 0.144 Uiso 1 1 calc GR . . . .
H39B H -0.1559 0.9292 0.5816 0.144 Uiso 1 1 calc GR . . . .
H39C H -0.2141 0.8644 0.5875 0.144 Uiso 1 1 calc GR . . . .
C47 C 0.3159(4) 0.9525(2) 0.47605(11) 0.1129(16) Uani 1 1 d . . . . .
H47A H 0.2764 0.9738 0.4589 0.169 Uiso 1 1 calc GR . . . .
H47B H 0.2776 0.9174 0.4838 0.169 Uiso 1 1 calc GR . . . .
H47C H 0.3762 0.9351 0.4689 0.169 Uiso 1 1 calc GR . . . .
C111 C 0.8504(4) 0.2793(3) 0.70373(11) 0.1065(15) Uani 1 1 d . . . . .
H11H H 0.8529 0.2938 0.7254 0.128 Uiso 1 1 calc R . . . .
H11I H 0.9072 0.2987 0.6949 0.128 Uiso 1 1 calc R . . . .
C52 C 0.1141(4) 1.1699(3) 0.54766(12) 0.1163(17) Uani 1 1 d . . . . .
H52A H 0.0864 1.2130 0.5511 0.140 Uiso 1 1 calc R . . . .
H52B H 0.0705 1.1372 0.5554 0.140 Uiso 1 1 calc R . . . .
C102 C 0.3393(3) 0.5904(2) 0.56378(11) 0.1097(15) Uani 1 1 d . . . . .
H10J H 0.3305 0.5999 0.5416 0.165 Uiso 1 1 calc GR . . . .
H10K H 0.2815 0.6053 0.5732 0.165 Uiso 1 1 calc GR . . . .
H10L H 0.3469 0.5440 0.5668 0.165 Uiso 1 1 calc GR . . . .
C105 C 0.6278(4) 0.3009(3) 0.54007(12) 0.1178(17) Uani 1 1 d . . . . .
H10M H 0.6294 0.3174 0.5189 0.141 Uiso 1 1 calc R . . . .
H10N H 0.5725 0.3222 0.5489 0.141 Uiso 1 1 calc R . . . .
C50 C 0.1725(4) 0.9945(2) 0.74962(11) 0.1090(15) Uani 1 1 d . . . . .
H50A H 0.1316 1.0284 0.7577 0.131 Uiso 1 1 calc R . . . .
H50B H 0.2322 1.0147 0.7429 0.131 Uiso 1 1 calc R . . . .
C116 C 1.1589(3) 0.6000(3) 0.68370(11) 0.1123(16) Uani 1 1 d . . . . .
H11J H 1.2149 0.6138 0.6731 0.168 Uiso 1 1 calc GR . . . .
H11K H 1.1505 0.5534 0.6815 0.168 Uiso 1 1 calc GR . . . .
H11L H 1.1713 0.6111 0.7056 0.168 Uiso 1 1 calc GR . . . .
C112 C 0.8604(4) 0.2081(3) 0.70325(13) 0.1283(19) Uani 1 1 d . . . . .
H11M H 0.8589 0.1933 0.6819 0.192 Uiso 1 1 calc GR . . . .
H11N H 0.8058 0.1885 0.7127 0.192 Uiso 1 1 calc GR . . . .
H11O H 0.9232 0.1956 0.7149 0.192 Uiso 1 1 calc GR . . . .
C42 C 0.2247(4) 0.7647(3) 0.53092(11) 0.1218(18) Uani 1 1 d . . . . .
H42A H 0.2825 0.7481 0.5215 0.146 Uiso 1 1 calc R . . . .
H42B H 0.2156 0.8105 0.5253 0.146 Uiso 1 1 calc R . . . .
C44 C 0.5790(5) 1.0732(3) 0.65923(14) 0.1285(19) Uani 1 1 d . . . . .
H44A H 0.6309 1.0414 0.6562 0.154 Uiso 1 1 calc R . . . .
H44B H 0.5223 1.0503 0.6664 0.154 Uiso 1 1 calc R . . . .
C118 C 0.8399(4) 0.7542(3) 0.73513(12) 0.1285(19) Uani 1 1 d . . . . .
H11P H 0.8333 0.7997 0.7296 0.193 Uiso 1 1 calc GR . . . .
H11Q H 0.8991 0.7365 0.7274 0.193 Uiso 1 1 calc GR . . . .
H11R H 0.8457 0.7498 0.7576 0.193 Uiso 1 1 calc GR . . . .
C51 C 0.2010(5) 0.9460(3) 0.77386(12) 0.135(2) Uani 1 1 d . . . . .
H51A H 0.2491 0.9162 0.7667 0.202 Uiso 1 1 calc GR . . . .
H51B H 0.1424 0.9222 0.7783 0.202 Uiso 1 1 calc GR . . . .
H51C H 0.2304 0.9677 0.7926 0.202 Uiso 1 1 calc GR . . . .
C41 C 0.6718(4) 0.8929(3) 0.67852(15) 0.134(2) Uani 1 1 d . . . . .
H41A H 0.7272 0.8738 0.6693 0.201 Uiso 1 1 calc GR . . . .
H41B H 0.6816 0.8869 0.7009 0.201 Uiso 1 1 calc GR . . . .
H41C H 0.6681 0.9389 0.6738 0.201 Uiso 1 1 calc GR . . . .
C36 C 0.3216(4) 0.7868(4) 0.71871(14) 0.172(3) Uani 1 1 d . . . . .
H36A H 0.2698 0.7830 0.7328 0.206 Uiso 1 1 calc R . . . .
H36B H 0.3384 0.8329 0.7170 0.206 Uiso 1 1 calc R . . . .
C106 C 0.6104(4) 0.2275(3) 0.53898(14) 0.141(2) Uani 1 1 d . . . . .
H10O H 0.5484 0.2182 0.5262 0.211 Uiso 1 1 calc GR . . . .
H10P H 0.6068 0.2114 0.5599 0.211 Uiso 1 1 calc GR . . . .
H10Q H 0.6651 0.2065 0.5302 0.211 Uiso 1 1 calc GR . . . .
C103 C 0.3431(5) 0.3917(3) 0.59574(14) 0.148(2) Uani 1 1 d . . . . .
H10R H 0.3664 0.4267 0.5830 0.178 Uiso 1 1 calc R . . . .
H10S H 0.2909 0.4091 0.6074 0.178 Uiso 1 1 calc R . . . .
C104 C 0.3017(6) 0.3374(3) 0.57511(15) 0.182(3) Uani 1 1 d . . . . .
H10T H 0.2435 0.3526 0.5619 0.273 Uiso 1 1 calc GR . . . .
H10U H 0.2829 0.3017 0.5878 0.273 Uiso 1 1 calc GR . . . .
H10V H 0.3518 0.3229 0.5623 0.273 Uiso 1 1 calc GR . . . .
C53 C 0.1214(5) 1.1597(4) 0.51411(16) 0.175(3) Uani 1 1 d . . . . .
H53A H 0.0550 1.1585 0.5029 0.263 Uiso 1 1 calc GR . . . .
H53B H 0.1551 1.1189 0.5112 0.263 Uiso 1 1 calc GR . . . .
H53C H 0.1590 1.1950 0.5062 0.263 Uiso 1 1 calc GR . . . .
C43 C 0.1327(5) 0.7266(3) 0.51921(13) 0.153(2) Uani 1 1 d . . . . .
H43A H 0.1187 0.7321 0.4968 0.229 Uiso 1 1 calc GR . . . .
H43B H 0.0765 0.7421 0.5293 0.229 Uiso 1 1 calc GR . . . .
H43C H 0.1436 0.6809 0.5240 0.229 Uiso 1 1 calc GR . . . .
C113 C 1.1248(5) 0.3952(3) 0.65369(14) 0.153(3) Uani 1 1 d . . . . .
H11S H 1.0957 0.4295 0.6655 0.183 Uiso 1 1 calc R . . . .
H11T H 1.1816 0.4133 0.6443 0.183 Uiso 1 1 calc R . . . .
C100 C 0.6326(5) 0.7471(4) 0.51677(13) 0.160(3) Uani 1 1 d . . . . .
H10W H 0.6255 0.7428 0.4943 0.241 Uiso 1 1 calc GR . . . .
H10X H 0.6397 0.7926 0.5223 0.241 Uiso 1 1 calc GR . . . .
H10Y H 0.5740 0.7295 0.5248 0.241 Uiso 1 1 calc GR . . . .
C37 C 0.4132(5) 0.7489(4) 0.73155(14) 0.190(4) Uani 1 1 d . . . . .
H37A H 0.4684 0.7600 0.7200 0.286 Uiso 1 1 calc GR . . . .
H37B H 0.3995 0.7028 0.7295 0.286 Uiso 1 1 calc GR . . . .
H37C H 0.4303 0.7597 0.7534 0.286 Uiso 1 1 calc GR . . . .
C48 C 0.3616(5) 1.1958(5) 0.70689(17) 0.179(3) Uani 1 1 d D . . . .
H48C H 0.4131 1.1839 0.6936 0.215 Uiso 0.5 1 calc R . P A 2
H48D H 0.3734 1.1696 0.7259 0.215 Uiso 0.5 1 calc R . P A 2
H48A H 0.3820 1.2372 0.6983 0.215 Uiso 0.5 1 calc R . P B 1
H48B H 0.4123 1.1632 0.7036 0.215 Uiso 0.5 1 calc R . P B 1
C45 C 0.6176(5) 1.1218(3) 0.68222(16) 0.162(3) Uani 1 1 d . . . . .
H45A H 0.6760 1.1424 0.6754 0.242 Uiso 1 1 calc GR . . . .
H45B H 0.6355 1.1009 0.7022 0.242 Uiso 1 1 calc GR . . . .
H45C H 0.5667 1.1543 0.6843 0.242 Uiso 1 1 calc GR . . . .
C137 C 0.4198(7) 0.4722(4) 0.4792(2) 0.199(3) Uani 1 1 d D U . . .
H137 H 0.3675 0.4534 0.4660 0.239 Uiso 0.75 1 calc R . P C 1
C62 C 0.2705(5) 0.9642(4) 0.61168(15) 0.170(3) Uani 1 1 d D U . . .
H62A H 0.2989 0.9212 0.6089 0.204 Uiso 1 1 calc R . . . .
H62B H 0.3198 0.9962 0.6065 0.204 Uiso 1 1 calc R . . . .
C125 C 0.8392(16) 0.5320(12) 0.6919(4) 0.232(11) Uiso 0.5 1 d D . P D 1
H12A H 0.8443 0.5792 0.6897 0.279 Uiso 0.5 1 calc R . P D 1
H12B H 0.7710 0.5233 0.6965 0.279 Uiso 0.5 1 calc R . P D 1
C63 C 0.2587(6) 0.9716(4) 0.64391(15) 0.191(3) Uani 1 1 d D U . . .
H63A H 0.2327 1.0145 0.6475 0.286 Uiso 1 1 calc GR . . . .
H63B H 0.3228 0.9662 0.6562 0.286 Uiso 1 1 calc GR . . . .
H63C H 0.2126 0.9390 0.6499 0.286 Uiso 1 1 calc GR . . . .
C114 C 1.1579(7) 0.3388(3) 0.67467(19) 0.243(5) Uani 1 1 d . . . . .
H11U H 1.1961 0.3086 0.6635 0.364 Uiso 1 1 calc GR . . . .
H11V H 1.0998 0.3170 0.6810 0.364 Uiso 1 1 calc GR . . . .
H11W H 1.1990 0.3547 0.6930 0.364 Uiso 1 1 calc GR . . . .
C135 C 0.4506(6) 0.4485(5) 0.5075(2) 0.223(4) Uani 1 1 d D U . . .
H135 H 0.4170 0.4116 0.5137 0.268 Uiso 1 1 calc R . . . .
C127 C 0.8285(6) 0.5067(4) 0.6749(2) 0.149(4) Uani 0.5 1 d D U P E 2
C132 C 0.8934(8) 0.4544(4) 0.6800(2) 0.218(8) Uani 0.5 1 d DG U P E 2
H132 H 0.8928 0.4211 0.6651 0.262 Uiso 0.5 1 calc R . P E 2
C131 C 0.9593(8) 0.4515(4) 0.7071(3) 0.186(6) Uani 0.5 1 d G U P E 2
H131 H 1.0032 0.4162 0.7106 0.223 Uiso 0.5 1 calc R . P E 2
C130 C 0.9602(7) 0.5007(5) 0.7291(2) 0.184(6) Uani 0.5 1 d G U P E 2
H130 H 1.0048 0.4987 0.7474 0.220 Uiso 0.5 1 calc R . P E 2
C129 C 0.8953(7) 0.5530(4) 0.7240(2) 0.143(4) Uani 0.5 1 d G U P E 2
H129 H 0.8959 0.5863 0.7389 0.172 Uiso 0.5 1 calc R . P E 2
C128 C 0.8294(6) 0.5559(4) 0.6969(2) 0.143(4) Uani 0.5 1 d DG U P E 2
H128 H 0.7855 0.5912 0.6934 0.171 Uiso 0.5 1 calc R . P E 2
C136 C 0.5284(6) 0.4731(4) 0.5291(2) 0.228(4) Uani 1 1 d D U . . .
H136 H 0.5447 0.4531 0.5486 0.273 Uiso 0.75 1 calc R . P F 2
C2BA C 0.3784(13) 1.2645(7) 0.7161(6) 0.234(10) Uani 0.5 1 d D . P G 2
H2BA H 0.3743 1.2914 0.6975 0.350 Uiso 0.5 1 calc GR . P G 2
H2BB H 0.4439 1.2690 0.7276 0.350 Uiso 0.5 1 calc GR . P G 2
H2BC H 0.3279 1.2781 0.7290 0.350 Uiso 0.5 1 calc GR . P G 2
C49 C 0.3548(10) 1.2032(11) 0.7406(2) 0.195(8) Uani 0.5 1 d D . P G 1
H49A H 0.2945 1.2268 0.7436 0.293 Uiso 0.5 1 calc GR . P G 1
H49B H 0.4124 1.2269 0.7501 0.293 Uiso 0.5 1 calc GR . P G 1
H49C H 0.3530 1.1606 0.7501 0.293 Uiso 0.5 1 calc GR . P G 1
C133 C 0.7546(10) 0.5157(8) 0.6470(3) 0.281(13) Uiso 0.5 1 d D . P . .
H13A H 0.6975 0.4890 0.6512 0.337 Uiso 0.5 1 calc R . P E .
H13B H 0.7326 0.5608 0.6484 0.337 Uiso 0.5 1 calc R . P E .
C134 C 0.763(2) 0.5056(17) 0.6135(3) 0.383(18) Uiso 0.5 1 d D . P E 2
H13C H 0.6995 0.5162 0.6015 0.575 Uiso 0.5 1 calc R . P E 2
H13D H 0.8146 0.5334 0.6071 0.575 Uiso 0.5 1 calc R . P E 2
H13E H 0.7790 0.4606 0.6099 0.575 Uiso 0.5 1 calc R . P E 2
C126 C 0.846(2) 0.5038(13) 0.6592(5) 0.297(14) Uiso 0.5 1 d D . P D 1
H12C H 0.8047 0.5291 0.6438 0.446 Uiso 0.5 1 calc GR . P D 1
H12D H 0.8235 0.4591 0.6585 0.446 Uiso 0.5 1 calc GR . P D 1
H12E H 0.9149 0.5054 0.6546 0.446 Uiso 0.5 1 calc GR . P D 1
C119 C 0.9055(7) 0.5150(6) 0.7211(2) 0.159(4) Uani 0.5 1 d D U P D 1
C124 C 0.9165(8) 0.4480(6) 0.7232(3) 0.180(5) Uani 0.5 1 d G U P D 1
H124 H 0.8764 0.4210 0.7094 0.216 Uiso 0.5 1 calc R . P D 1
C123 C 0.9868(10) 0.4211(4) 0.7455(3) 0.243(9) Uani 0.5 1 d G U P D 1
H123 H 0.9943 0.3758 0.7468 0.291 Uiso 0.5 1 calc R . P D 1
C122 C 1.0461(8) 0.4611(6) 0.7658(2) 0.203(6) Uani 0.5 1 d G U P D 1
H122 H 1.0937 0.4429 0.7809 0.243 Uiso 0.5 1 calc R . P D 1
C121 C 1.0351(8) 0.5281(6) 0.7638(3) 0.196(5) Uani 0.5 1 d G U P D 1
H121 H 1.0753 0.5552 0.7775 0.236 Uiso 0.5 1 calc R . P D 1
C120 C 0.9649(9) 0.5551(4) 0.7414(3) 0.187(5) Uani 0.5 1 d G U P D 1
H120 H 0.9574 0.6004 0.7401 0.224 Uiso 0.5 1 calc R . P D 1
C139 C 0.329(2) 0.4459(12) 0.4522(7) 0.259(19) Uiso 0.25 1 d D U P H 2
H13G H 0.3390 0.4005 0.4467 0.310 Uiso 0.25 1 calc R . P H 2
H13H H 0.2630 0.4503 0.4597 0.310 Uiso 0.25 1 calc R . P H 2
C138 C 0.5831(15) 0.4621(11) 0.5613(3) 0.26(2) Uiso 0.25 1 d D . P I 1
H13I H 0.5320 0.4586 0.5756 0.315 Uiso 0.25 1 calc R . P I 1
H13J H 0.6146 0.4193 0.5609 0.315 Uiso 0.25 1 calc R . P I 1
C140 C 0.6616(16) 0.5078(11) 0.5764(4) 0.254(9) Uiso 0.5 1 d D . P . .
H14A H 0.7220 0.4837 0.5821 0.381 Uiso 0.25 1 d R . P J 1
H14C H 0.6372 0.5246 0.5955 0.381 Uiso 0.25 1 d R . P K 1
H14B H 0.6711 0.5423 0.5627 0.381 Uiso 0.25 1 d R . P L 1
H13F H 0.7126 0.5159 0.5935 0.381 Uiso 0.25 1 d R . P M 2
H14D H 0.6644 0.4622 0.5702 0.381 Uiso 0.25 1 d R . P N 2
H14E H 0.5958 0.5147 0.5841 0.381 Uiso 0.25 1 d R . P O 2

loop_
_atom_site_aniso_label
_atom_site_aniso_U_11
_atom_site_aniso_U_22
_atom_site_aniso_U_33
_atom_site_aniso_U_23
_atom_site_aniso_U_13
_atom_site_aniso_U_12
O5 0.0626(14) 0.0739(16) 0.0758(17) -0.0065(12) 0.0073(12) -0.0021(12)
O15 0.0688(15) 0.0680(16) 0.0843(18) 0.0021(13) 0.0063(13) 0.0001(12)
O18 0.0704(15) 0.0845(18) 0.0769(17) -0.0054(13) 0.0147(13) -0.0016(13)
O20 0.0981(18) 0.0601(15) 0.0706(16) 0.0013(13) 0.0157(14) 0.0006(13)
O19 0.0858(17) 0.0879(18) 0.0698(17) -0.0040(13) 0.0153(13) -0.0224(14)
O1 0.103(2) 0.0807(18) 0.0748(18) -0.0002(14) 0.0151(15) -0.0159(15)
O13 0.110(2) 0.0700(16) 0.0641(16) -0.0045(13) 0.0170(14) -0.0035(14)
O7 0.0687(17) 0.0794(19) 0.127(3) 0.0067(17) -0.0003(16) 0.0041(14)
O2 0.109(2) 0.0647(17) 0.097(2) -0.0031(16) 0.0335(17) 0.0012(15)
O6 0.0975(19) 0.0877(19) 0.0832(19) -0.0050(15) -0.0037(15) 0.0312(16)
O14 0.0972(19) 0.095(2) 0.0695(18) -0.0017(14) 0.0074(15) 0.0194(16)
O4 0.0823(18) 0.0673(17) 0.113(2) 0.0033(15) 0.0062(16) -0.0007(14)
O10 0.103(2) 0.0728(17) 0.0853(19) -0.0113(15) 0.0000(16) 0.0064(15)
O16 0.100(2) 0.102(2) 0.0761(19) 0.0114(15) 0.0124(15) 0.0189(16)
O3 0.089(2) 0.098(2) 0.100(2) 0.0158(17) 0.0107(17) -0.0059(16)
O11 0.103(2) 0.0649(17) 0.103(2) -0.0094(15) -0.0146(17) 0.0033(15)
O12 0.109(2) 0.109(2) 0.0741(19) -0.0043(16) 0.0114(16) -0.0091(18)
O17 0.117(2) 0.0711(18) 0.101(2) 0.0029(16) -0.0120(18) 0.0055(16)
O8 0.0919(19) 0.0745(19) 0.125(3) -0.0003(19) -0.0029(18) -0.0034(15)
O9 0.098(2) 0.119(3) 0.113(3) -0.032(2) 0.0144(19) -0.0092(18)
C7 0.0523(18) 0.0495(19) 0.072(2) 0.0007(16) 0.0128(16) -0.0079(15)
C65 0.060(2) 0.0448(18) 0.076(2) 0.0007(16) 0.0168(17) 0.0092(15)
C75 0.059(2) 0.055(2) 0.069(2) 0.0006(16) 0.0193(17) -0.0101(16)
C66 0.072(2) 0.0487(19) 0.063(2) 0.0028(16) 0.0159(17) 0.0120(16)
C2 0.0627(19) 0.0476(18) 0.064(2) -0.0031(15) 0.0191(16) -0.0086(15)
C76 0.072(2) 0.0505(19) 0.062(2) -0.0048(16) 0.0231(17) -0.0168(16)
C64 0.0602(19) 0.0461(18) 0.073(2) -0.0014(16) 0.0230(17) 0.0079(15)
C6 0.068(2) 0.0463(18) 0.066(2) -0.0078(15) 0.0161(17) -0.0123(16)
C74 0.067(2) 0.053(2) 0.068(2) -0.0016(16) 0.0265(18) -0.0120(16)
C1 0.071(2) 0.061(2) 0.076(2) -0.0034(17) 0.0275(18) -0.0025(17)
C67 0.068(2) 0.0420(17) 0.068(2) 0.0019(15) 0.0225(17) 0.0075(15)
C71 0.075(2) 0.0446(18) 0.065(2) -0.0022(15) 0.0218(18) -0.0112(16)
C5 0.066(2) 0.0414(17) 0.071(2) -0.0010(15) 0.0166(17) -0.0051(15)
C4 0.069(2) 0.056(2) 0.069(2) -0.0044(17) 0.0098(18) 0.0001(17)
C96 0.073(2) 0.055(2) 0.069(2) 0.0000(18) 0.0248(18) -0.0053(17)
C9 0.068(2) 0.0409(18) 0.080(2) -0.0004(16) 0.0229(18) 0.0116(15)
C68 0.070(2) 0.053(2) 0.067(2) -0.0018(16) 0.0202(18) -0.0019(16)
C92 0.071(2) 0.0479(19) 0.079(2) 0.0059(18) 0.0224(19) -0.0027(16)
C69 0.079(2) 0.053(2) 0.063(2) 0.0009(16) 0.0230(18) 0.0059(17)
C98 0.067(2) 0.057(2) 0.085(2) -0.0016(17) 0.0296(18) 0.0082(16)
C72 0.073(2) 0.056(2) 0.068(2) -0.0026(17) 0.0206(18) -0.0065(17)
C14 0.072(2) 0.051(2) 0.078(3) -0.0009(18) 0.0184(19) 0.0049(17)
C8 0.084(2) 0.0445(19) 0.076(2) -0.0012(16) 0.0239(19) 0.0036(16)
C95 0.0614(19) 0.054(2) 0.073(2) 0.0063(18) 0.0246(17) -0.0001(16)
C3 0.074(2) 0.055(2) 0.061(2) -0.0033(16) 0.0122(17) 0.0012(17)
C79 0.079(2) 0.063(2) 0.066(2) -0.0078(19) 0.0284(19) 0.0051(19)
C80 0.079(2) 0.064(2) 0.067(2) -0.0140(18) 0.0203(18) -0.0006(18)
C12 0.067(2) 0.051(2) 0.102(3) 0.002(2) 0.032(2) 0.0132(17)
C88 0.084(2) 0.0380(18) 0.084(3) 0.0034(16) 0.017(2) 0.0023(16)
C19 0.065(2) 0.050(2) 0.101(3) 0.008(2) 0.024(2) -0.0070(17)
C77 0.075(2) 0.066(2) 0.077(2) -0.0054(18) 0.0319(19) -0.0091(18)
C10 0.072(2) 0.0481(19) 0.084(3) 0.0005(17) 0.0128(19) 0.0131(17)
C97 0.075(2) 0.053(2) 0.073(2) 0.0122(18) 0.0184(18) 0.0025(17)
C11 0.058(2) 0.050(2) 0.104(3) 0.0020(19) 0.015(2) 0.0119(16)
C32 0.073(2) 0.062(2) 0.080(3) -0.016(2) 0.017(2) 0.0064(19)
C78 0.066(2) 0.063(2) 0.071(2) -0.0097(19) 0.0276(18) 0.0028(17)
C33 0.065(2) 0.058(2) 0.077(2) -0.0089(18) 0.0284(18) 0.0039(17)
C91 0.087(2) 0.048(2) 0.086(3) 0.0052(17) 0.015(2) -0.0011(17)
C85 0.086(3) 0.0418(19) 0.084(3) -0.0054(17) 0.018(2) 0.0008(17)
C13 0.086(3) 0.052(2) 0.081(3) 0.0031(18) 0.030(2) 0.0110(19)
C73 0.083(2) 0.057(2) 0.059(2) -0.0031(16) 0.0191(18) -0.0063(18)
C23 0.073(2) 0.0381(18) 0.112(3) 0.0023(19) 0.017(2) -0.0037(16)
C70 0.087(2) 0.0446(19) 0.074(2) 0.0001(15) 0.0300(19) -0.0013(16)
C20 0.073(2) 0.056(2) 0.098(3) 0.012(2) 0.025(2) -0.0015(18)
C21 0.077(2) 0.060(2) 0.095(3) 0.002(2) 0.036(2) -0.007(2)
C94 0.063(2) 0.056(2) 0.084(3) 0.0069(19) 0.0136(18) 0.0024(17)
C81 0.077(2) 0.056(2) 0.080(3) -0.0089(19) 0.027(2) 0.0076(18)
C27 0.066(2) 0.052(2) 0.112(3) 0.002(2) 0.011(2) 0.0008(17)
C87 0.080(2) 0.053(2) 0.084(3) 0.0003(18) 0.009(2) 0.0010(17)
C93 0.073(2) 0.058(2) 0.079(3) 0.0035(19) 0.0143(19) -0.0028(18)
C28 0.078(3) 0.051(2) 0.098(3) 0.0064(19) 0.013(2) -0.0032(18)
C26 0.075(2) 0.043(2) 0.106(3) -0.0080(19) 0.019(2) 0.0014(17)
C24 0.072(2) 0.052(2) 0.105(3) -0.010(2) 0.009(2) -0.0023(17)
C84 0.094(3) 0.054(2) 0.087(3) -0.0097(18) 0.022(2) 0.0064(19)
C16 0.064(2) 0.055(2) 0.109(3) 0.005(2) 0.036(2) -0.0003(18)
C30 0.072(2) 0.053(2) 0.093(3) -0.014(2) 0.024(2) 0.0021(18)
C38 0.071(2) 0.068(2) 0.084(3) 0.0026(19) 0.0049(19) -0.0148(18)
C34 0.068(2) 0.061(2) 0.080(3) -0.0122(19) 0.0209(19) -0.0028(17)
C83 0.073(2) 0.065(2) 0.081(3) -0.013(2) 0.0178(19) 0.0009(19)
C18 0.066(2) 0.059(2) 0.113(3) -0.002(2) 0.017(2) -0.0066(19)
C35 0.076(2) 0.057(2) 0.085(3) -0.0042(19) 0.019(2) 0.0054(19)
C25 0.079(3) 0.055(2) 0.104(3) -0.016(2) 0.014(2) 0.0014(18)
C22 0.078(2) 0.049(2) 0.115(3) 0.006(2) 0.021(2) -0.0082(17)
C82 0.078(2) 0.066(2) 0.080(3) -0.009(2) 0.016(2) 0.009(2)
C15 0.076(2) 0.059(2) 0.123(3) 0.004(2) 0.043(2) 0.0069(18)
C31 0.072(2) 0.061(2) 0.099(3) -0.022(2) 0.018(2) -0.0022(19)
C86 0.092(3) 0.053(2) 0.074(3) -0.0006(18) 0.015(2) 0.0007(19)
C89 0.088(3) 0.054(2) 0.073(3) 0.0032(18) 0.014(2) 0.0065(18)
C29 0.082(2) 0.051(2) 0.118(3) -0.015(2) 0.023(2) 0.0011(18)
C90 0.084(2) 0.055(2) 0.081(3) -0.0015(18) 0.008(2) 0.0076(18)
C115 0.074(2) 0.092(3) 0.076(3) 0.003(2) 0.012(2) -0.014(2)
C17 0.065(2) 0.064(2) 0.114(3) 0.011(2) 0.020(2) -0.0004(19)
C101 0.083(3) 0.072(3) 0.084(3) -0.004(2) 0.002(2) 0.009(2)
C109 0.097(3) 0.075(3) 0.074(3) 0.007(2) 0.015(2) -0.005(2)
C108 0.097(3) 0.104(3) 0.079(3) -0.006(2) 0.012(2) 0.008(3)
C54 0.106(3) 0.079(3) 0.119(4) 0.000(3) 0.002(3) 0.005(3)
C110 0.109(3) 0.095(3) 0.074(3) -0.001(2) 0.018(2) -0.015(3)
C107 0.090(3) 0.083(3) 0.079(3) -0.012(2) 0.010(2) 0.003(2)
C117 0.111(3) 0.122(4) 0.069(3) 0.004(2) 0.007(2) -0.029(3)
C40 0.081(3) 0.080(3) 0.136(4) -0.014(3) -0.009(3) 0.015(2)
C55 0.128(4) 0.076(3) 0.145(5) 0.001(3) -0.021(3) 0.003(3)
C46 0.118(3) 0.078(3) 0.099(3) 0.004(3) 0.028(3) -0.008(3)
C59 0.102(3) 0.086(3) 0.136(4) 0.014(3) 0.036(3) -0.018(2)
C58 0.114(3) 0.091(3) 0.170(5) -0.015(3) 0.066(3) -0.018(3)
C57 0.125(4) 0.097(4) 0.206(6) 0.022(4) 0.060(4) 0.004(3)
C56 0.111(4) 0.127(5) 0.169(5) 0.057(4) 0.035(3) 0.002(3)
C61 0.129(4) 0.124(4) 0.120(4) 0.008(3) 0.045(3) -0.002(3)
C60 0.104(3) 0.101(3) 0.138(4) 0.002(3) 0.048(3) 0.015(3)
C99 0.130(4) 0.139(5) 0.083(3) -0.008(3) -0.001(3) 0.038(3)
C39 0.080(3) 0.104(3) 0.100(3) 0.018(3) -0.007(2) -0.018(2)
C47 0.135(4) 0.103(4) 0.104(4) -0.015(3) 0.029(3) -0.014(3)
C111 0.102(3) 0.127(4) 0.090(3) 0.018(3) 0.012(3) 0.001(3)
C52 0.105(4) 0.133(5) 0.108(4) 0.022(3) -0.001(3) -0.012(3)
C102 0.103(3) 0.103(4) 0.116(4) -0.010(3) -0.020(3) 0.005(3)
C105 0.123(4) 0.134(5) 0.095(4) 0.011(3) 0.007(3) 0.029(4)
C50 0.121(4) 0.096(3) 0.104(4) -0.020(3) -0.015(3) 0.000(3)
C116 0.086(3) 0.142(5) 0.106(4) 0.016(3) 0.000(3) 0.004(3)
C112 0.144(5) 0.111(4) 0.134(5) 0.020(3) 0.037(4) 0.023(4)
C42 0.158(5) 0.115(4) 0.089(4) 0.008(3) -0.001(3) -0.035(4)
C44 0.144(5) 0.096(4) 0.141(5) -0.016(4) -0.002(4) 0.019(3)
C118 0.128(4) 0.158(5) 0.093(4) -0.001(3) -0.013(3) -0.040(4)
C51 0.162(5) 0.125(5) 0.109(4) -0.012(3) -0.019(4) 0.027(4)
C41 0.099(4) 0.101(4) 0.191(6) -0.019(4) -0.034(4) 0.012(3)
C36 0.140(5) 0.244(8) 0.116(4) -0.073(5) -0.054(4) 0.102(5)
C106 0.129(5) 0.150(6) 0.140(5) 0.003(4) -0.001(4) -0.001(4)
C103 0.203(6) 0.087(4) 0.136(5) -0.020(3) -0.058(5) 0.012(4)
C104 0.273(8) 0.075(4) 0.168(6) 0.001(4) -0.109(6) 0.004(4)
C53 0.154(6) 0.222(8) 0.145(6) 0.052(6) -0.005(5) -0.020(5)
C43 0.190(6) 0.145(5) 0.111(4) 0.009(4) -0.032(4) -0.051(5)
C113 0.215(7) 0.089(4) 0.134(5) 0.013(3) -0.066(5) -0.004(4)
C100 0.166(6) 0.214(7) 0.093(4) -0.008(4) -0.024(4) 0.073(5)
C37 0.148(5) 0.291(10) 0.121(5) -0.044(5) -0.036(4) 0.112(6)
C48 0.101(4) 0.281(11) 0.151(7) -0.055(7) 0.001(4) 0.025(6)
C45 0.142(5) 0.162(6) 0.171(6) -0.023(5) -0.027(5) 0.027(5)
C137 0.182(6) 0.187(7) 0.238(6) -0.018(5) 0.070(5) 0.039(5)
C62 0.129(4) 0.206(8) 0.178(5) -0.025(5) 0.031(4) -0.002(5)
C63 0.225(8) 0.209(8) 0.146(5) -0.011(5) 0.059(5) -0.004(7)
C114 0.351(12) 0.083(4) 0.245(9) 0.014(5) -0.179(9) -0.008(6)
C135 0.211(7) 0.215(7) 0.250(6) 0.003(5) 0.051(5) 0.001(5)
C127 0.156(9) 0.120(7) 0.183(9) 0.000(6) 0.070(6) -0.015(6)
C132 0.248(14) 0.161(9) 0.241(12) -0.040(9) 0.010(10) 0.050(9)
C131 0.195(11) 0.147(9) 0.222(11) -0.016(7) 0.047(8) 0.021(9)
C130 0.172(11) 0.156(10) 0.228(10) -0.019(7) 0.045(8) 0.022(8)
C129 0.129(9) 0.132(8) 0.181(9) -0.006(7) 0.074(6) -0.006(6)
C128 0.129(8) 0.119(7) 0.191(9) -0.001(6) 0.071(6) -0.006(6)
C136 0.219(7) 0.210(7) 0.258(7) 0.003(6) 0.043(5) 0.024(6)
C2BA 0.149(14) 0.22(2) 0.32(3) -0.04(2) -0.028(16) -0.020(14)
C49 0.131(10) 0.34(3) 0.114(11) -0.075(13) 0.013(8) -0.007(14)
C119 0.147(9) 0.145(8) 0.205(11) 0.020(8) 0.104(7) 0.030(7)
C124 0.183(11) 0.146(8) 0.226(12) 0.013(8) 0.080(8) 0.035(7)
C123 0.265(16) 0.164(9) 0.293(16) 0.010(8) 0.007(12) 0.046(8)
C122 0.210(11) 0.174(9) 0.234(12) 0.014(8) 0.068(9) 0.029(9)
C121 0.198(11) 0.175(9) 0.228(12) 0.012(8) 0.079(8) 0.031(8)
C120 0.185(12) 0.157(8) 0.232(13) 0.011(7) 0.081(8) 0.025(7)

loop_
_atom_type_symbol
_atom_type_description
_atom_type_scat_dispersion_real
_atom_type_scat_dispersion_imag
_atom_type_scat_source
C C 0.0033 0.0016 'International Tables Vol C Tables 4.2.6.8 and 6.1.1.4'
H H 0.0000 0.0000 'International Tables Vol C Tables 4.2.6.8 and 6.1.1.4'
O O 0.0106 0.0060 'International Tables Vol C Tables 4.2.6.8 and 6.1.1.4'

loop_
_geom_angle_atom_site_label_1
_geom_angle_atom_site_label_2
_geom_angle_atom_site_label_3
_geom_angle
_geom_angle_site_symmetry_1
_geom_angle_site_symmetry_3
C7 O5 C38 118.2(3) . .
C65 O15 C101 118.4(3) . .
C75 O18 C115 118.3(3) . .
C96 O20 C109 118.7(3) . .
C68 O19 C117 119.8(3) . .
C42 O1 C14 120.3(3) . .
C79 O13 C107 119.4(3) . .
C11 O7 C40 118.2(3) . .
C21 O2 C46 118.1(3) . .
C36 O6 C4 120.6(3) . .
C99 O14 C72 119.6(3) . .
C35 O4 C54 117.7(3) . .
C32 O10 C50 119.2(3) . .
C89 O16 C111 119.6(3) . .
C28 O3 C52 118.3(4) . .
C103 O11 C93 120.7(3) . .
C86 O12 C105 120.8(4) . .
C82 O17 C113 119.7(4) . .
C18 O8 C44 119.0(4) . .
C25 O9 C48 120.0(5) . .
O5 C7 C2 116.2(3) . .
O5 C7 C6 123.8(3) . .
C6 C7 C2 119.9(3) . .
O15 C65 C66 123.5(3) . .
O15 C65 C64 116.9(3) . .
C64 C65 C66 119.6(3) . .
O18 C75 C76 124.3(3) . .
O18 C75 C74 115.6(3) . .
C76 C75 C74 120.2(3) . .
C65 C66 H66 119.1 . .
C67 C66 C65 121.7(3) . .
C67 C66 H66 119.1 . .
C7 C2 C1 120.7(3) . .
C3 C2 C7 118.7(3) . .
C3 C2 C1 120.6(3) . .
C75 C76 H76 119.2 . .
C75 C76 C71 121.6(3) . .
C71 C76 H76 119.2 . .
C65 C64 C98 120.3(3) . .
C69 C64 C65 118.6(3) . .
C69 C64 C98 121.1(3) . .
C7 C6 H6 119.2 . .
C5 C6 C7 121.5(3) . .
C5 C6 H6 119.2 . .
C75 C74 C77 121.0(3) . .
C73 C74 C75 118.0(3) . .
C73 C74 C77 121.0(3) . .
C2 C1 H1A 109.1 . .
C2 C1 H1B 109.1 . .
H1A C1 H1B 107.8 . .
C33 C1 C2 112.7(3) . .
C33 C1 H1A 109.1 . .
C33 C1 H1B 109.1 . .
C66 C67 C68 118.8(3) . .
C66 C67 C70 119.9(3) . .
C68 C67 C70 121.3(3) . .
C76 C71 C70 119.9(3) . .
C72 C71 C76 118.5(3) . .
C72 C71 C70 121.5(3) . .
C6 C5 C8 119.6(3) . .
C4 C5 C6 118.4(3) . .
C4 C5 C8 121.9(3) . .
O6 C4 C3 123.2(3) . .
C5 C4 O6 116.9(3) . .
C5 C4 C3 119.9(3) . .
O20 C96 C95 116.3(3) . .
O20 C96 C97 123.2(3) . .
C95 C96 C97 120.5(3) . .
C14 C9 C8 121.7(3) . .
C10 C9 C14 118.7(3) . .
C10 C9 C8 119.5(3) . .
O19 C68 C67 116.6(3) . .
O19 C68 C69 123.8(3) . .
C69 C68 C67 119.6(3) . .
C97 C92 C91 119.9(3) . .
C93 C92 C97 118.9(3) . .
C93 C92 C91 121.1(3) . .
C64 C69 C68 121.7(3) . .
C64 C69 H69 119.2 . .
C68 C69 H69 119.2 . .
C64 C98 H98A 109.0 . .
C64 C98 H98B 109.0 . .
C64 C98 C95 112.7(3) . .
H98A C98 H98B 107.8 . .
C95 C98 H98A 109.0 . .
C95 C98 H98B 109.0 . .
O14 C72 C71 116.5(3) . .
O14 C72 C73 123.5(3) . .
C71 C72 C73 120.0(3) . .
O1 C14 C9 116.4(3) . .
O1 C14 C13 123.3(3) . .
C9 C14 C13 120.3(4) . .
C5 C8 C9 112.1(3) . .
C5 C8 H8A 109.2 . .
C5 C8 H8B 109.2 . .
C9 C8 H8A 109.2 . .
C9 C8 H8B 109.2 . .
H8A C8 H8B 107.9 . .
C96 C95 C98 120.9(3) . .
C94 C95 C96 118.4(3) . .
C94 C95 C98 120.6(3) . .
C2 C3 C4 121.5(3) . .
C2 C3 H3 119.2 . .
C4 C3 H3 119.2 . .
O13 C79 C80 123.3(4) . .
O13 C79 C78 116.3(3) . .
C78 C79 C80 120.4(4) . .
C79 C80 H80 119.3 . .
C81 C80 C79 121.4(4) . .
C81 C80 H80 119.3 . .
C11 C12 C15 121.2(4) . .
C13 C12 C11 118.4(3) . .
C13 C12 C15 120.3(4) . .
C87 C88 C91 120.5(3) . .
C89 C88 C91 121.8(3) . .
C89 C88 C87 117.6(3) . .
C20 C19 C22 120.1(4) . .
C18 C19 C20 117.9(4) . .
C18 C19 C22 122.0(4) . .
C74 C77 H77A 109.2 . .
C74 C77 H77B 109.2 . .
H77A C77 H77B 107.9 . .
C78 C77 C74 112.1(3) . .
C78 C77 H77A 109.2 . .
C78 C77 H77B 109.2 . .
C9 C10 H10 119.2 . .
C9 C10 C11 121.5(4) . .
C11 C10 H10 119.2 . .
C96 C97 H97 119.6 . .
C92 C97 C96 120.8(3) . .
C92 C97 H97 119.6 . .
O7 C11 C12 116.3(3) . .
O7 C11 C10 123.7(4) . .
C10 C11 C12 120.0(4) . .
O10 C32 C33 116.5(3) . .
O10 C32 C31 123.6(4) . .
C33 C32 C31 119.9(4) . .
C79 C78 C77 121.0(3) . .
C83 C78 C79 118.2(3) . .
C83 C78 C77 120.7(3) . .
C32 C33 C1 121.1(3) . .
C34 C33 C1 121.0(3) . .
C34 C33 C32 117.9(3) . .
C92 C91 H91A 109.2 . .
C92 C91 H91B 109.2 . .
C88 C91 C92 112.0(3) . .
C88 C91 H91A 109.2 . .
C88 C91 H91B 109.2 . .
H91A C91 H91B 107.9 . .
C86 C85 C84 121.4(4) . .
C90 C85 C84 120.9(4) . .
C90 C85 C86 117.6(4) . .
C14 C13 H13 119.5 . .
C12 C13 C14 121.0(4) . .
C12 C13 H13 119.5 . .
C74 C73 C72 121.7(3) . .
C74 C73 H73 119.2 . .
C72 C73 H73 119.2 . .
C28 C23 C22 120.6(4) . .
C24 C23 C28 117.9(4) . .
C24 C23 C22 121.6(4) . .
C67 C70 H70A 109.3 . .
C67 C70 H70B 109.3 . .
C71 C70 C67 111.7(3) . .
C71 C70 H70A 109.3 . .
C71 C70 H70B 109.3 . .
H70A C70 H70B 107.9 . .
C19 C20 H20 119.2 . .
C19 C20 C21 121.6(4) . .
C21 C20 H20 119.2 . .
O2 C21 C20 123.5(4) . .
O2 C21 C16 116.7(3) . .
C16 C21 C20 119.9(4) . .
C95 C94 H94 119.3 . .
C95 C94 C93 121.3(3) . .
C93 C94 H94 119.3 . .
C80 C81 C84 120.6(4) . .
C80 C81 C82 118.0(4) . .
C82 C81 C84 121.3(4) . .
C28 C27 H27 118.8 . .
C26 C27 H27 118.8 . .
C26 C27 C28 122.4(4) . .
C88 C87 H87 119.1 . .
C88 C87 C86 121.8(4) . .
C86 C87 H87 119.1 . .
O11 C93 C92 116.7(3) . .
O11 C93 C94 123.2(3) . .
C92 C93 C94 120.0(4) . .
O3 C28 C23 116.0(4) . .
O3 C28 C27 124.5(4) . .
C27 C28 C23 119.5(4) . .
C27 C26 C29 120.4(4) . .
C25 C26 C27 117.6(4) . .
C25 C26 C29 122.0(4) . .
C23 C24 H24 119.1 . .
C23 C24 C25 121.7(4) . .
C25 C24 H24 119.1 . .
C85 C84 C81 112.0(3) . .
C85 C84 H84A 109.2 . .
C85 C84 H84B 109.2 . .
C81 C84 H84A 109.2 . .
C81 C84 H84B 109.2 . .
H84A C84 H84B 107.9 . .
C21 C16 C15 122.0(4) . .
C17 C16 C21 118.0(4) . .
C17 C16 C15 120.0(4) . .
C35 C30 C31 118.0(3) . .
C35 C30 C29 122.3(4) . .
C31 C30 C29 119.7(4) . .
O5 C38 H38A 110.1 . .
O5 C38 H38B 110.1 . .
O5 C38 C39 107.8(3) . .
H38A C38 H38B 108.5 . .
C39 C38 H38A 110.1 . .
C39 C38 H38B 110.1 . .
C33 C34 H34 119.2 . .
C33 C34 C35 121.6(4) . .
C35 C34 H34 119.2 . .
C78 C83 H83 119.3 . .
C78 C83 C82 121.4(4) . .
C82 C83 H83 119.3 . .
C19 C18 O8 116.2(3) . .
C19 C18 C17 121.3(4) . .
C17 C18 O8 122.5(4) . .
O4 C35 C34 122.6(4) . .
C30 C35 O4 116.3(3) . .
C30 C35 C34 121.0(4) . .
O9 C25 C24 123.0(4) . .
C26 C25 O9 116.1(4) . .
C26 C25 C24 120.9(4) . .
C19 C22 H22A 109.0 . .
C19 C22 H22B 109.0 . .
C23 C22 C19 112.8(3) . .
C23 C22 H22A 109.0 . .
C23 C22 H22B 109.0 . .
H22A C22 H22B 107.8 . .
O17 C82 C81 116.0(4) . .
O17 C82 C83 123.5(4) . .
C81 C82 C83 120.5(4) . .
C12 C15 C16 112.1(3) . .
C12 C15 H15A 109.2 . .
C12 C15 H15B 109.2 . .
C16 C15 H15A 109.2 . .
C16 C15 H15B 109.2 . .
H15A C15 H15B 107.9 . .
C32 C31 H31 119.3 . .
C30 C31 C32 121.4(4) . .
C30 C31 H31 119.3 . .
O12 C86 C87 122.8(4) . .
C85 C86 O12 116.7(4) . .
C85 C86 C87 120.5(4) . .
O16 C89 C88 116.7(3) . .
O16 C89 C90 123.2(4) . .
C88 C89 C90 120.1(4) . .
C26 C29 C30 111.9(3) . .
C26 C29 H29A 109.2 . .
C26 C29 H29B 109.2 . .
C30 C29 H29A 109.2 . .
C30 C29 H29B 109.2 . .
H29A C29 H29B 107.9 . .
C85 C90 C89 122.3(4) . .
C85 C90 H90 118.8 . .
C89 C90 H90 118.8 . .
O18 C115 H11A 110.1 . .
O18 C115 H11B 110.1 . .
O18 C115 C116 107.9(4) . .
H11A C115 H11B 108.4 . .
C116 C115 H11A 110.1 . .
C116 C115 H11B 110.1 . .
C16 C17 H17 119.3 . .
C18 C17 C16 121.4(4) . .
C18 C17 H17 119.3 . .
O15 C101 H10A 110.2 . .
O15 C101 H10B 110.2 . .
O15 C101 C102 107.7(4) . .
H10A C101 H10B 108.5 . .
C102 C101 H10A 110.2 . .
C102 C101 H10B 110.2 . .
O20 C109 H10C 110.2 . .
O20 C109 H10D 110.2 . .
O20 C109 C110 107.4(3) . .
H10C C109 H10D 108.5 . .
C110 C109 H10C 110.2 . .
C110 C109 H10D 110.2 . .
H10E C108 H10F 109.5 . .
H10E C108 H10G 109.5 . .
H10F C108 H10G 109.5 . .
C107 C108 H10E 109.5 . .
C107 C108 H10F 109.5 . .
C107 C108 H10G 109.5 . .
O4 C54 H54A 110.0 . .
O4 C54 H54B 110.0 . .
O4 C54 C55 108.5(4) . .
H54A C54 H54B 108.4 . .
C55 C54 H54A 110.0 . .
C55 C54 H54B 110.0 . .
C109 C110 H11C 109.5 . .
C109 C110 H11D 109.5 . .
C109 C110 H11E 109.5 . .
H11C C110 H11D 109.5 . .
H11C C110 H11E 109.5 . .
H11D C110 H11E 109.5 . .
O13 C107 C108 107.8(3) . .
O13 C107 H10H 110.2 . .
O13 C107 H10I 110.2 . .
C108 C107 H10H 110.2 . .
C108 C107 H10I 110.2 . .
H10H C107 H10I 108.5 . .
O19 C117 H11F 110.0 . .
O19 C117 H11G 110.0 . .
O19 C117 C118 108.6(4) . .
H11F C117 H11G 108.4 . .
C118 C117 H11F 110.0 . .
C118 C117 H11G 110.0 . .
O7 C40 H40A 109.9 . .
O7 C40 H40B 109.9 . .
O7 C40 C41 108.8(5) . .
H40A C40 H40B 108.3 . .
C41 C40 H40A 109.9 . .
C41 C40 H40B 109.9 . .
C54 C55 H55A 109.5 . .
C54 C55 H55B 109.5 . .
C54 C55 H55C 109.5 . .
H55A C55 H55B 109.5 . .
H55A C55 H55C 109.5 . .
H55B C55 H55C 109.5 . .
O2 C46 H46A 110.2 . .
O2 C46 H46B 110.2 . .
O2 C46 C47 107.7(4) . .
H46A C46 H46B 108.5 . .
C47 C46 H46A 110.2 . .
C47 C46 H46B 110.2 . .
C58 C59 C60 120.0 . .
C58 C59 C62 123.7(4) . .
C60 C59 C62 116.3(4) . .
C59 C58 H58 120.0 . .
C57 C58 C59 120.0 . .
C57 C58 H58 120.0 . .
C58 C57 H57 120.0 . .
C58 C57 C56 120.0 . .
C56 C57 H57 120.0 . .
C57 C56 H56 120.0 . .
C57 C56 C61 120.0 . .
C61 C56 H56 120.0 . .
C56 C61 H61 120.0 . .
C60 C61 C56 120.0 . .
C60 C61 H61 120.0 . .
C59 C60 H60 120.0 . .
C61 C60 C59 120.0 . .
C61 C60 H60 120.0 . .
O14 C99 H99A 110.1 . .
O14 C99 H99B 110.1 . .
O14 C99 C100 107.9(4) . .
H99A C99 H99B 108.4 . .
C100 C99 H99A 110.1 . .
C100 C99 H99B 110.1 . .
C38 C39 H39A 109.5 . .
C38 C39 H39B 109.5 . .
C38 C39 H39C 109.5 . .
H39A C39 H39B 109.5 . .
H39A C39 H39C 109.5 . .
H39B C39 H39C 109.5 . .
C46 C47 H47A 109.5 . .
C46 C47 H47B 109.5 . .
C46 C47 H47C 109.5 . .
H47A C47 H47B 109.5 . .
H47A C47 H47C 109.5 . .
H47B C47 H47C 109.5 . .
O16 C111 H11H 108.9 . .
O16 C111 H11I 108.9 . .
O16 C111 C112 113.5(4) . .
H11H C111 H11I 107.7 . .
C112 C111 H11H 108.9 . .
C112 C111 H11I 108.9 . .
O3 C52 H52A 110.3 . .
O3 C52 H52B 110.3 . .
O3 C52 C53 107.3(5) . .
H52A C52 H52B 108.5 . .
C53 C52 H52A 110.3 . .
C53 C52 H52B 110.3 . .
C101 C102 H10J 109.5 . .
C101 C102 H10K 109.5 . .
C101 C102 H10L 109.5 . .
H10J C102 H10K 109.5 . .
H10J C102 H10L 109.5 . .
H10K C102 H10L 109.5 . .
O12 C105 H10M 109.4 . .
O12 C105 H10N 109.4 . .
O12 C105 C106 111.2(4) . .
H10M C105 H10N 108.0 . .
C106 C105 H10M 109.4 . .
C106 C105 H10N 109.4 . .
O10 C50 H50A 110.2 . .
O10 C50 H50B 110.2 . .
O10 C50 C51 107.7(4) . .
H50A C50 H50B 108.5 . .
C51 C50 H50A 110.2 . .
C51 C50 H50B 110.2 . .
C115 C116 H11J 109.5 . .
C115 C116 H11K 109.5 . .
C115 C116 H11L 109.5 . .
H11J C116 H11K 109.5 . .
H11J C116 H11L 109.5 . .
H11K C116 H11L 109.5 . .
C111 C112 H11M 109.5 . .
C111 C112 H11N 109.5 . .
C111 C112 H11O 109.5 . .
H11M C112 H11N 109.5 . .
H11M C112 H11O 109.5 . .
H11N C112 H11O 109.5 . .
O1 C42 H42A 110.1 . .
O1 C42 H42B 110.1 . .
O1 C42 C43 108.1(4) . .
H42A C42 H42B 108.4 . .
C43 C42 H42A 110.1 . .
C43 C42 H42B 110.1 . .
O8 C44 H44A 110.2 . .
O8 C44 H44B 110.2 . .
O8 C44 C45 107.7(5) . .
H44A C44 H44B 108.5 . .
C45 C44 H44A 110.2 . .
C45 C44 H44B 110.2 . .
C117 C118 H11P 109.5 . .
C117 C118 H11Q 109.5 . .
C117 C118 H11R 109.5 . .
H11P C118 H11Q 109.5 . .
H11P C118 H11R 109.5 . .
H11Q C118 H11R 109.5 . .
C50 C51 H51A 109.5 . .
C50 C51 H51B 109.5 . .
C50 C51 H51C 109.5 . .
H51A C51 H51B 109.5 . .
H51A C51 H51C 109.5 . .
H51B C51 H51C 109.5 . .
C40 C41 H41A 109.5 . .
C40 C41 H41B 109.5 . .
C40 C41 H41C 109.5 . .
H41A C41 H41B 109.5 . .
H41A C41 H41C 109.5 . .
H41B C41 H41C 109.5 . .
O6 C36 H36A 109.9 . .
O6 C36 H36B 109.9 . .
O6 C36 C37 108.7(5) . .
H36A C36 H36B 108.3 . .
C37 C36 H36A 109.9 . .
C37 C36 H36B 109.9 . .
C105 C106 H10O 109.5 . .
C105 C106 H10P 109.5 . .
C105 C106 H10Q 109.5 . .
H10O C106 H10P 109.5 . .
H10O C106 H10Q 109.5 . .
H10P C106 H10Q 109.5 . .
O11 C103 H10R 109.8 . .
O11 C103 H10S 109.8 . .
O11 C103 C104 109.5(4) . .
H10R C103 H10S 108.2 . .
C104 C103 H10R 109.8 . .
C104 C103 H10S 109.8 . .
C103 C104 H10T 109.5 . .
C103 C104 H10U 109.5 . .
C103 C104 H10V 109.5 . .
H10T C104 H10U 109.5 . .
H10T C104 H10V 109.5 . .
H10U C104 H10V 109.5 . .
C52 C53 H53A 109.5 . .
C52 C53 H53B 109.5 . .
C52 C53 H53C 109.5 . .
H53A C53 H53B 109.5 . .
H53A C53 H53C 109.5 . .
H53B C53 H53C 109.5 . .
C42 C43 H43A 109.5 . .
C42 C43 H43B 109.5 . .
C42 C43 H43C 109.5 . .
H43A C43 H43B 109.5 . .
H43A C43 H43C 109.5 . .
H43B C43 H43C 109.5 . .
O17 C113 H11S 110.5 . .
O17 C113 H11T 110.5 . .
O17 C113 C114 106.3(5) . .
H11S C113 H11T 108.7 . .
C114 C113 H11S 110.5 . .
C114 C113 H11T 110.5 . .
C99 C100 H10W 109.5 . .
C99 C100 H10X 109.5 . .
C99 C100 H10Y 109.5 . .
H10W C100 H10X 109.5 . .
H10W C100 H10Y 109.5 . .
H10X C100 H10Y 109.5 . .
C36 C37 H37A 109.5 . .
C36 C37 H37B 109.5 . .
C36 C37 H37C 109.5 . .
H37A C37 H37B 109.5 . .
H37A C37 H37C 109.5 . .
H37B C37 H37C 109.5 . .
O9 C48 H48C 107.4 . .
O9 C48 H48D 107.4 . .
O9 C48 H48A 109.5 . .
O9 C48 H48B 109.5 . .
O9 C48 C2BA 119.8(10) . .
O9 C48 C49 110.6(9) . .
H48C C48 H48D 106.9 . .
H48A C48 H48B 108.1 . .
C2BA C48 H48C 107.4 . .
C2BA C48 H48D 107.4 . .
C49 C48 H48A 109.5 . .
C49 C48 H48B 109.5 . .
C44 C45 H45A 109.5 . .
C44 C45 H45B 109.5 . .
C44 C45 H45C 109.5 . .
H45A C45 H45B 109.5 . .
H45A C45 H45C 109.5 . .
H45B C45 H45C 109.5 . .
C135 C137 H137 122.7 . .
C135 C137 C136 114.7(11) . 3_666
C135 C137 C139 129.9(9) . .
C136 C137 H137 122.7 3_666 .
C136 C137 C139 115.5(9) 3_666 .
C59 C62 H62A 107.7 . .
C59 C62 H62B 107.7 . .
H62A C62 H62B 107.1 . .
C63 C62 C59 118.3(6) . .
C63 C62 H62A 107.7 . .
C63 C62 H62B 107.7 . .
H12A C125 H12B 106.2 . .
C126 C125 H12A 105.8 . .
C126 C125 H12B 105.8 . .
C119 C125 H12A 105.8 . .
C119 C125 H12B 105.8 . .
C119 C125 C126 126(2) . .
C62 C63 H63A 109.5 . .
C62 C63 H63B 109.5 . .
C62 C63 H63C 109.5 . .
H63A C63 H63B 109.5 . .
H63A C63 H63C 109.5 . .
H63B C63 H63C 109.5 . .
C113 C114 H11U 109.5 . .
C113 C114 H11V 109.5 . .
C113 C114 H11W 109.5 . .
H11U C114 H11V 109.5 . .
H11U C114 H11W 109.5 . .
H11V C114 H11W 109.5 . .
C137 C135 H135 116.5 . .
C137 C135 C136 127.0(10) . .
C136 C135 H135 116.5 . .
C132 C127 C128 120.0 . .
C132 C127 C133 125.4(7) . .
C128 C127 C133 114.6(7) . .
C127 C132 H132 120.0 . .
C131 C132 C127 120.0 . .
C131 C132 H132 120.0 . .
C132 C131 H131 120.0 . .
C132 C131 C130 120.0 . .
C130 C131 H131 120.0 . .
C131 C130 H130 120.0 . .
C131 C130 C129 120.0 . .
C129 C130 H130 120.0 . .
C130 C129 H129 120.0 . .
C128 C129 C130 120.0 . .
C128 C129 H129 120.0 . .
C127 C128 H128 120.0 . .
C129 C128 C127 120.0 . .
C129 C128 H128 120.0 . .
C137 C136 C135 118.3(10) 3_666 .
C137 C136 H136 120.8 3_666 .
C137 C136 C138 98.7(12) 3_666 .
C135 C136 H136 120.8 . .
C135 C136 C138 143.0(14) . .
C48 C2BA H2BA 109.5 . .
C48 C2BA H2BB 109.5 . .
C48 C2BA H2BC 109.5 . .
H2BA C2BA H2BB 109.5 . .
H2BA C2BA H2BC 109.5 . .
H2BB C2BA H2BC 109.5 . .
C48 C49 H49A 109.5 . .
C48 C49 H49B 109.5 . .
C48 C49 H49C 109.5 . .
H49A C49 H49B 109.5 . .
H49A C49 H49C 109.5 . .
H49B C49 H49C 109.5 . .
C127 C133 H13A 104.4 . .
C127 C133 H13B 104.4 . .
H13A C133 H13B 105.6 . .
C134 C133 C127 131.3(13) . .
C134 C133 H13A 104.4 . .
C134 C133 H13B 104.4 . .
C133 C134 H13C 109.5 . .
C133 C134 H13D 109.5 . .
C133 C134 H13E 109.5 . .
C133 C134 H13F 131(2) . .
H13C C134 H13D 109.5 . .
H13C C134 H13E 109.5 . .
H13C C134 H13F 22.7 . .
H13D C134 H13E 109.5 . .
H13D C134 H13F 93.6 . .
H13E C134 H13F 101.4 . .
C125 C126 H12C 109.5 . .
C125 C126 H12D 109.5 . .
C125 C126 H12E 109.5 . .
H12C C126 H12D 109.5 . .
H12C C126 H12E 109.5 . .
H12D C126 H12E 109.5 . .
C124 C119 C125 109.4(13) . .
C124 C119 C120 120.0 . .
C120 C119 C125 129.6(13) . .
C119 C124 H124 120.0 . .
C123 C124 C119 120.0 . .
C123 C124 H124 120.0 . .
C124 C123 H123 120.0 . .
C122 C123 C124 120.0 . .
C122 C123 H123 120.0 . .
C123 C122 H122 120.0 . .
C121 C122 C123 120.0 . .
C121 C122 H122 120.0 . .
C122 C121 H121 120.0 . .
C120 C121 C122 120.0 . .
C120 C121 H121 120.0 . .
C119 C120 H120 120.0 . .
C121 C120 C119 120.0 . .
C121 C120 H120 120.0 . .
C137 C139 H13G 111.1 . .
C137 C139 H13H 111.1 . .
H13G C139 H13H 109.1 . .
C140 C139 C137 103(2) 3_666 .
C140 C139 H13G 111.1 3_666 .
C140 C139 H13H 111.1 3_666 .
C136 C138 H13I 106.5 . .
C136 C138 H13J 106.5 . .
H13I C138 H13J 106.5 . .
C140 C138 C136 123.2(17) . .
C140 C138 H13I 106.5 . .
C140 C138 H13J 106.5 . .
C139 C140 H13F 112(3) 3_666 .
C139 C140 H14D 111.0(18) 3_666 .
C139 C140 H14E 109.5(17) 3_666 .
C138 C140 H14A 108.8(19) . .
C138 C140 H14C 107.2(17) . .
C138 C140 H14B 109.8(16) . .
H14A C140 H14C 108.4(16) . .
H14A C140 H14B 112(2) . .
H14C C140 H14B 110(2) . .
H13F C140 H14D 109(2) . .
H13F C140 H14E 107.7(19) . .
H14D C140 H14E 107(2) . .

loop_
_geom_bond_atom_site_label_1
_geom_bond_atom_site_label_2
_geom_bond_distance
_geom_bond_site_symmetry_2
O5 C7 1.370(4) .
O5 C38 1.424(4) .
O15 C65 1.373(4) .
O15 C101 1.423(4) .
O18 C75 1.377(4) .
O18 C115 1.418(4) .
O20 C96 1.383(4) .
O20 C109 1.414(4) .
O19 C68 1.380(4) .
O19 C117 1.391(4) .
O1 C14 1.383(4) .
O1 C42 1.378(5) .
O13 C79 1.375(4) .
O13 C107 1.406(4) .
O7 C11 1.374(4) .
O7 C40 1.413(5) .
O2 C21 1.378(5) .
O2 C46 1.416(5) .
O6 C4 1.386(4) .
O6 C36 1.334(5) .
O14 C72 1.376(4) .
O14 C99 1.372(5) .
O4 C35 1.384(4) .
O4 C54 1.425(5) .
O10 C32 1.365(4) .
O10 C50 1.400(5) .
O16 C89 1.385(4) .
O16 C111 1.416(5) .
O3 C28 1.373(5) .
O3 C52 1.415(5) .
O11 C93 1.379(4) .
O11 C103 1.368(6) .
O12 C86 1.385(4) .
O12 C105 1.416(6) .
O17 C82 1.379(5) .
O17 C113 1.382(6) .
O8 C18 1.391(5) .
O8 C44 1.395(6) .
O9 C25 1.377(5) .
O9 C48 1.382(7) .
C7 C2 1.392(4) .
C7 C6 1.390(4) .
C65 C66 1.390(5) .
C65 C64 1.389(5) .
C75 C76 1.382(5) .
C75 C74 1.392(5) .
C66 H66 0.9400 .
C66 C67 1.381(5) .
C2 C1 1.526(4) .
C2 C3 1.370(4) .
C76 H76 0.9400 .
C76 C71 1.387(5) .
C64 C69 1.387(5) .
C64 C98 1.517(4) .
C6 H6 0.9400 .
C6 C5 1.386(4) .
C74 C77 1.524(5) .
C74 C73 1.385(5) .
C1 H1A 0.9800 .
C1 H1B 0.9800 .
C1 C33 1.516(5) .
C67 C68 1.388(4) .
C67 C70 1.524(4) .
C71 C72 1.380(5) .
C71 C70 1.513(4) .
C5 C4 1.385(5) .
C5 C8 1.517(4) .
C4 C3 1.403(5) .
C96 C95 1.390(5) .
C96 C97 1.398(5) .
C9 C14 1.384(5) .
C9 C8 1.522(4) .
C9 C10 1.381(5) .
C68 C69 1.388(5) .
C92 C97 1.386(5) .
C92 C91 1.524(5) .
C92 C93 1.384(5) .
C69 H69 0.9400 .
C98 H98A 0.9800 .
C98 H98B 0.9800 .
C98 C95 1.521(5) .
C72 C73 1.391(5) .
C14 C13 1.392(5) .
C8 H8A 0.9800 .
C8 H8B 0.9800 .
C95 C94 1.379(5) .
C3 H3 0.9400 .
C79 C80 1.394(5) .
C79 C78 1.388(5) .
C80 H80 0.9400 .
C80 C81 1.386(5) .
C12 C11 1.395(5) .
C12 C13 1.391(5) .
C12 C15 1.510(5) .
C88 C91 1.510(5) .
C88 C87 1.387(5) .
C88 C89 1.387(5) .
C19 C20 1.391(5) .
C19 C18 1.366(5) .
C19 C22 1.528(5) .
C77 H77A 0.9800 .
C77 H77B 0.9800 .
C77 C78 1.521(5) .
C10 H10 0.9400 .
C10 C11 1.388(5) .
C97 H97 0.9400 .
C32 C33 1.389(5) .
C32 C31 1.413(5) .
C78 C83 1.383(5) .
C33 C34 1.382(5) .
C91 H91A 0.9800 .
C91 H91B 0.9800 .
C85 C84 1.514(5) .
C85 C86 1.380(5) .
C85 C90 1.380(5) .
C13 H13 0.9400 .
C73 H73 0.9400 .
C23 C28 1.400(5) .
C23 C24 1.378(5) .
C23 C22 1.521(5) .
C70 H70A 0.9800 .
C70 H70B 0.9800 .
C20 H20 0.9400 .
C20 C21 1.398(5) .
C21 C16 1.389(5) .
C94 H94 0.9400 .
C94 C93 1.403(5) .
C81 C84 1.526(5) .
C81 C82 1.390(5) .
C27 H27 0.9400 .
C27 C28 1.388(5) .
C27 C26 1.381(5) .
C87 H87 0.9400 .
C87 C86 1.392(5) .
C26 C25 1.376(5) .
C26 C29 1.505(5) .
C24 H24 0.9400 .
C24 C25 1.386(5) .
C84 H84A 0.9800 .
C84 H84B 0.9800 .
C16 C15 1.526(5) .
C16 C17 1.388(5) .
C30 C35 1.370(5) .
C30 C31 1.386(5) .
C30 C29 1.529(5) .
C38 H38A 0.9800 .
C38 H38B 0.9800 .
C38 C39 1.493(5) .
C34 H34 0.9400 .
C34 C35 1.398(5) .
C83 H83 0.9400 .
C83 C82 1.392(5) .
C18 C17 1.387(5) .
C22 H22A 0.9800 .
C22 H22B 0.9800 .
C15 H15A 0.9800 .
C15 H15B 0.9800 .
C31 H31 0.9400 .
C89 C90 1.390(5) .
C29 H29A 0.9800 .
C29 H29B 0.9800 .
C90 H90 0.9400 .
C115 H11A 0.9800 .
C115 H11B 0.9800 .
C115 C116 1.492(6) .
C17 H17 0.9400 .
C101 H10A 0.9800 .
C101 H10B 0.9800 .
C101 C102 1.493(5) .
C109 H10C 0.9800 .
C109 H10D 0.9800 .
C109 C110 1.504(5) .
C108 H10E 0.9700 .
C108 H10F 0.9700 .
C108 H10G 0.9700 .
C108 C107 1.497(6) .
C54 H54A 0.9800 .
C54 H54B 0.9800 .
C54 C55 1.486(6) .
C110 H11C 0.9700 .
C110 H11D 0.9700 .
C110 H11E 0.9700 .
C107 H10H 0.9800 .
C107 H10I 0.9800 .
C117 H11F 0.9800 .
C117 H11G 0.9800 .
C117 C118 1.493(6) .
C40 H40A 0.9800 .
C40 H40B 0.9800 .
C40 C41 1.495(6) .
C55 H55A 0.9700 .
C55 H55B 0.9700 .
C55 H55C 0.9700 .
C46 H46A 0.9800 .
C46 H46B 0.9800 .
C46 C47 1.507(6) .
C59 C58 1.3900 .
C59 C60 1.3900 .
C59 C62 1.508(6) .
C58 H58 0.9400 .
C58 C57 1.3900 .
C57 H57 0.9400 .
C57 C56 1.3900 .
C56 H56 0.9400 .
C56 C61 1.3900 .
C61 H61 0.9400 .
C61 C60 1.3900 .
C60 H60 0.9400 .
C99 H99A 0.9800 .
C99 H99B 0.9800 .
C99 C100 1.501(7) .
C39 H39A 0.9700 .
C39 H39B 0.9700 .
C39 H39C 0.9700 .
C47 H47A 0.9700 .
C47 H47B 0.9700 .
C47 H47C 0.9700 .
C111 H11H 0.9800 .
C111 H11I 0.9800 .
C111 C112 1.475(7) .
C52 H52A 0.9800 .
C52 H52B 0.9800 .
C52 C53 1.479(8) .
C102 H10J 0.9700 .
C102 H10K 0.9700 .
C102 H10L 0.9700 .
C105 H10M 0.9800 .
C105 H10N 0.9800 .
C105 C106 1.530(8) .
C50 H50A 0.9800 .
C50 H50B 0.9800 .
C50 C51 1.466(7) .
C116 H11J 0.9700 .
C116 H11K 0.9700 .
C116 H11L 0.9700 .
C112 H11M 0.9700 .
C112 H11N 0.9700 .
C112 H11O 0.9700 .
C42 H42A 0.9800 .
C42 H42B 0.9800 .
C42 C43 1.509(7) .
C44 H44A 0.9800 .
C44 H44B 0.9800 .
C44 C45 1.463(7) .
C118 H11P 0.9700 .
C118 H11Q 0.9700 .
C118 H11R 0.9700 .
C51 H51A 0.9700 .
C51 H51B 0.9700 .
C51 H51C 0.9700 .
C41 H41A 0.9700 .
C41 H41B 0.9700 .
C41 H41C 0.9700 .
C36 H36A 0.9800 .
C36 H36B 0.9800 .
C36 C37 1.514(7) .
C106 H10O 0.9700 .
C106 H10P 0.9700 .
C106 H10Q 0.9700 .
C103 H10R 0.9800 .
C103 H10S 0.9800 .
C103 C104 1.498(7) .
C104 H10T 0.9700 .
C104 H10U 0.9700 .
C104 H10V 0.9700 .
C53 H53A 0.9700 .
C53 H53B 0.9700 .
C53 H53C 0.9700 .
C43 H43A 0.9700 .
C43 H43B 0.9700 .
C43 H43C 0.9700 .
C113 H11S 0.9800 .
C113 H11T 0.9800 .
C113 C114 1.509(7) .
C100 H10W 0.9700 .
C100 H10X 0.9700 .
C100 H10Y 0.9700 .
C37 H37A 0.9700 .
C37 H37B 0.9700 .
C37 H37C 0.9700 .
C48 H48C 0.9800 .
C48 H48D 0.9800 .
C48 H48A 0.9800 .
C48 H48B 0.9800 .
C48 C2BA 1.480(9) .
C48 C49 1.476(8) .
C45 H45A 0.9700 .
C45 H45B 0.9700 .
C45 H45C 0.9700 .
C137 H137 0.9400 .
C137 C135 1.339(7) .
C137 C136 1.395(6) 3_666
C137 C139 1.69(4) .
C62 H62A 0.9800 .
C62 H62B 0.9800 .
C62 C63 1.427(6) .
C125 H12A 0.9800 .
C125 H12B 0.9800 .
C125 C126 1.542(10) .
C125 C119 1.505(9) .
C63 H63A 0.9700 .
C63 H63B 0.9700 .
C63 H63C 0.9700 .
C114 H11U 0.9700 .
C114 H11V 0.9700 .
C114 H11W 0.9700 .
C135 H135 0.9400 .
C135 C136 1.419(6) .
C127 C132 1.3900 .
C127 C128 1.3900 .
C127 C133 1.486(9) .
C132 H132 0.9400 .
C132 C131 1.3900 .
C131 H131 0.9400 .
C131 C130 1.3900 .
C130 H130 0.9400 .
C130 C129 1.3900 .
C129 H129 0.9400 .
C129 C128 1.3900 .
C128 H128 0.9400 .
C136 C137 1.395(6) 3_666
C136 H136 0.9400 .
C136 C138 1.516(7) .
C2BA H2BA 0.9700 .
C2BA H2BB 0.9700 .
C2BA H2BC 0.9700 .
C49 H49A 0.9700 .
C49 H49B 0.9700 .
C49 H49C 0.9700 .
C133 H13A 0.9800 .
C133 H13B 0.9800 .
C133 C134 1.477(9) .
C134 H13C 0.9700 .
C134 H13D 0.9700 .
C134 H13E 0.9700 .
C134 H13F 1.056(19) .
C126 H12C 0.9700 .
C126 H12D 0.9700 .
C126 H12E 0.9700 .
C119 C124 1.3900 .
C119 C120 1.3900 .
C124 H124 0.9400 .
C124 C123 1.3900 .
C123 H123 0.9400 .
C123 C122 1.3900 .
C122 H122 0.9400 .
C122 C121 1.3900 .
C121 H121 0.9400 .
C121 C120 1.3900 .
C120 H120 0.9400 .
C139 H13G 0.9800 .
C139 H13H 0.9800 .
C139 C140 1.579(14) 3_666
C138 H13I 0.9800 .
C138 H13J 0.9800 .
C138 C140 1.508(15) .
C140 C139 1.579(14) 3_666
C140 H14A 0.96(2) .
C140 H14C 0.99(2) .
C140 H14B 0.94(2) .
C140 H13F 0.968(16) .
C140 H14D 0.98(2) .
C140 H14E 0.99(2) .

loop_
_geom_torsion_atom_site_label_1
_geom_torsion_atom_site_label_2
_geom_torsion_atom_site_label_3
_geom_torsion_atom_site_label_4
_geom_torsion
_geom_torsion_site_symmetry_1
_geom_torsion_site_symmetry_4
O5 C7 C2 C1 -2.5(4) . .
O5 C7 C2 C3 179.0(3) . .
O5 C7 C6 C5 -178.9(3) . .
O15 C65 C66 C67 178.8(3) . .
O15 C65 C64 C69 -178.5(3) . .
O15 C65 C64 C98 2.9(4) . .
O18 C75 C76 C71 -179.9(3) . .
O18 C75 C74 C77 3.0(4) . .
O18 C75 C74 C73 -179.3(3) . .
O20 C96 C95 C98 2.6(4) . .
O20 C96 C95 C94 -178.5(3) . .
O20 C96 C97 C92 179.7(3) . .
O19 C68 C69 C64 -179.0(3) . .
O1 C14 C13 C12 179.0(3) . .
O13 C79 C80 C81 180.0(3) . .
O13 C79 C78 C77 1.9(5) . .
O13 C79 C78 C83 -179.1(3) . .
O2 C21 C16 C15 -2.5(5) . .
O2 C21 C16 C17 179.4(3) . .
O6 C4 C3 C2 -178.7(3) . .
O14 C72 C73 C74 -179.9(3) . .
O10 C32 C33 C1 -3.5(5) . .
O10 C32 C33 C34 177.0(3) . .
O10 C32 C31 C30 -179.1(3) . .
O16 C89 C90 C85 -176.5(3) . .
O8 C18 C17 C16 -178.4(3) . .
C7 O5 C38 C39 -178.7(3) . .
C7 C2 C1 C33 -84.1(4) . .
C7 C2 C3 C4 -0.4(5) . .
C7 C6 C5 C4 0.4(5) . .
C7 C6 C5 C8 -178.6(3) . .
C65 O15 C101 C102 179.9(3) . .
C65 C66 C67 C68 -0.3(5) . .
C65 C66 C67 C70 177.8(3) . .
C65 C64 C69 C68 -0.5(5) . .
C65 C64 C98 C95 83.0(4) . .
C75 O18 C115 C116 178.8(3) . .
C75 C76 C71 C72 -0.8(5) . .
C75 C76 C71 C70 177.4(3) . .
C75 C74 C77 C78 87.4(4) . .
C75 C74 C73 C72 -0.8(5) . .
C66 C65 C64 C69 0.2(4) . .
C66 C65 C64 C98 -178.4(3) . .
C66 C67 C68 O19 179.4(3) . .
C66 C67 C68 C69 -0.1(5) . .
C66 C67 C70 C71 -80.6(4) . .
C2 C7 C6 C5 -1.0(5) . .
C2 C1 C33 C32 -82.1(4) . .
C2 C1 C33 C34 97.4(4) . .
C76 C75 C74 C77 -177.4(3) . .
C76 C75 C74 C73 0.3(5) . .
C76 C71 C72 O14 -179.4(3) . .
C76 C71 C72 C73 0.4(5) . .
C76 C71 C70 C67 -84.5(4) . .
C64 C65 C66 C67 0.2(5) . .
C64 C98 C95 C96 83.4(4) . .
C64 C98 C95 C94 -95.5(4) . .
C6 C7 C2 C1 179.6(3) . .
C6 C7 C2 C3 1.0(5) . .
C6 C5 C4 O6 178.8(3) . .
C6 C5 C4 C3 0.2(5) . .
C6 C5 C8 C9 83.7(4) . .
C74 C75 C76 C71 0.5(5) . .
C74 C77 C78 C79 84.6(4) . .
C74 C77 C78 C83 -94.4(4) . .
C1 C2 C3 C4 -179.0(3) . .
C1 C33 C34 C35 -177.8(3) . .
C67 C68 C69 C64 0.5(5) . .
C71 C72 C73 C74 0.4(5) . .
C5 C4 C3 C2 -0.2(5) . .
C4 O6 C36 C37 179.5(5) . .
C4 C5 C8 C9 -95.2(4) . .
C96 O20 C109 C110 -178.6(3) . .
C96 C95 C94 C93 -0.7(5) . .
C9 C14 C13 C12 -0.8(5) . .
C9 C10 C11 O7 -179.0(3) . .
C9 C10 C11 C12 -0.1(5) . .
C68 O19 C117 C118 -176.1(4) . .
C68 C67 C70 C71 97.4(4) . .
C69 C64 C98 C95 -95.6(4) . .
C98 C64 C69 C68 178.0(3) . .
C98 C95 C94 C93 178.3(3) . .
C72 O14 C99 C100 -174.9(4) . .
C72 C71 C70 C67 93.6(4) . .
C14 O1 C42 C43 177.8(4) . .
C14 C9 C8 C5 -98.1(4) . .
C14 C9 C10 C11 0.7(5) . .
C8 C5 C4 O6 -2.2(5) . .
C8 C5 C4 C3 179.2(3) . .
C8 C9 C14 O1 -2.5(4) . .
C8 C9 C14 C13 177.3(3) . .
C8 C9 C10 C11 -176.9(3) . .
C95 C96 C97 C92 0.0(5) . .
C95 C94 C93 O11 179.4(3) . .
C95 C94 C93 C92 -1.1(5) . .
C3 C2 C1 C33 94.4(4) . .
C79 O13 C107 C108 -176.6(3) . .
C79 C80 C81 C84 177.0(3) . .
C79 C80 C81 C82 -1.5(5) . .
C79 C78 C83 C82 -0.3(5) . .
C80 C79 C78 C77 -177.9(3) . .
C80 C79 C78 C83 1.1(5) . .
C80 C81 C84 C85 -89.7(4) . .
C80 C81 C82 O17 -178.6(3) . .
C80 C81 C82 C83 2.3(5) . .
C88 C87 C86 O12 -178.6(3) . .
C88 C87 C86 C85 0.6(5) . .
C88 C89 C90 C85 0.0(5) . .
C19 C20 C21 O2 179.3(3) . .
C19 C20 C21 C16 -1.0(5) . .
C19 C18 C17 C16 -0.6(6) . .
C77 C74 C73 C72 176.9(3) . .
C77 C78 C83 C82 178.7(3) . .
C10 C9 C14 O1 179.9(3) . .
C10 C9 C14 C13 -0.3(5) . .
C10 C9 C8 C5 79.4(4) . .
C97 C96 C95 C98 -177.7(3) . .
C97 C96 C95 C94 1.2(5) . .
C97 C92 C91 C88 -87.4(4) . .
C97 C92 C93 O11 -178.2(3) . .
C97 C92 C93 C94 2.3(5) . .
C11 O7 C40 C41 178.8(3) . .
C11 C12 C13 C14 1.4(5) . .
C11 C12 C15 C16 -82.5(4) . .
C32 O10 C50 C51 171.1(4) . .
C32 C33 C34 C35 1.7(5) . .
C78 C79 C80 C81 -0.2(5) . .
C78 C83 C82 O17 179.6(3) . .
C78 C83 C82 C81 -1.4(5) . .
C33 C32 C31 C30 1.2(5) . .
C33 C34 C35 O4 179.0(3) . .
C33 C34 C35 C30 2.0(5) . .
C91 C92 C97 C96 175.7(3) . .
C91 C92 C93 O11 4.3(5) . .
C91 C92 C93 C94 -175.2(3) . .
C91 C88 C87 C86 177.4(3) . .
C91 C88 C89 O16 -1.0(5) . .
C91 C88 C89 C90 -177.7(3) . .
C13 C12 C11 O7 178.1(3) . .
C13 C12 C11 C10 -0.9(5) . .
C13 C12 C15 C16 94.6(4) . .
C73 C74 C77 C78 -90.2(4) . .
C23 C24 C25 O9 179.2(3) . .
C23 C24 C25 C26 -0.6(6) . .
C70 C67 C68 O19 1.4(4) . .
C70 C67 C68 C69 -178.1(3) . .
C70 C71 C72 O14 2.4(5) . .
C70 C71 C72 C73 -177.8(3) . .
C20 C19 C18 O8 177.2(3) . .
C20 C19 C18 C17 -0.8(5) . .
C20 C19 C22 C23 94.5(4) . .
C20 C21 C16 C15 177.8(3) . .
C20 C21 C16 C17 -0.3(5) . .
C21 O2 C46 C47 179.9(3) . .
C21 C16 C15 C12 -90.1(5) . .
C21 C16 C17 C18 1.1(5) . .
C27 C26 C25 O9 179.6(3) . .
C27 C26 C25 C24 -0.6(5) . .
C27 C26 C29 C30 85.7(4) . .
C87 C88 C91 C92 -83.4(4) . .
C87 C88 C89 O16 177.8(3) . .
C87 C88 C89 C90 1.1(5) . .
C93 O11 C103 C104 -168.8(5) . .
C93 C92 C97 C96 -1.8(5) . .
C93 C92 C91 C88 90.0(4) . .
C28 O3 C52 C53 -175.3(4) . .
C28 C23 C24 C25 1.3(5) . .
C28 C23 C22 C19 -90.4(4) . .
C28 C27 C26 C25 1.2(5) . .
C28 C27 C26 C29 -177.7(3) . .
C26 C27 C28 O3 179.4(3) . .
C26 C27 C28 C23 -0.5(5) . .
C24 C23 C28 O3 179.3(3) . .
C24 C23 C28 C27 -0.8(5) . .
C24 C23 C22 C19 89.7(4) . .
C84 C85 C86 O12 -0.1(5) . .
C84 C85 C86 C87 -179.3(3) . .
C84 C85 C90 C89 179.0(3) . .
C84 C81 C82 O17 3.0(5) . .
C84 C81 C82 C83 -176.1(3) . .
C38 O5 C7 C2 175.5(3) . .
C38 O5 C7 C6 -6.6(4) . .
C18 O8 C44 C45 178.4(4) . .
C18 C19 C20 C21 1.6(5) . .
C18 C19 C22 C23 -84.2(4) . .
C35 O4 C54 C55 169.2(4) . .
C35 C30 C31 C32 2.4(5) . .
C35 C30 C29 C26 -95.3(4) . .
C25 O9 C48 C2BA 94.6(15) . .
C25 O9 C48 C49 173.1(11) . .
C25 C26 C29 C30 -93.1(4) . .
C22 C19 C20 C21 -177.1(3) . .
C22 C19 C18 O8 -4.1(5) . .
C22 C19 C18 C17 177.9(3) . .
C22 C23 C28 O3 -0.6(5) . .
C22 C23 C28 C27 179.2(3) . .
C22 C23 C24 C25 -178.7(3) . .
C82 O17 C113 C114 -173.0(6) . .
C82 C81 C84 C85 88.7(4) . .
C15 C12 C11 O7 -4.8(5) . .
C15 C12 C11 C10 176.2(3) . .
C15 C12 C13 C14 -175.8(3) . .
C15 C16 C17 C18 -177.1(3) . .
C31 C32 C33 C1 176.2(3) . .
C31 C32 C33 C34 -3.3(5) . .
C31 C30 C35 O4 178.8(3) . .
C31 C30 C35 C34 -4.1(5) . .
C31 C30 C29 C26 82.6(5) . .
C86 O12 C105 C106 -73.3(6) . .
C86 C85 C84 C81 91.0(4) . .
C86 C85 C90 C89 -0.8(5) . .
C89 O16 C111 C112 -75.8(5) . .
C89 C88 C91 C92 95.3(4) . .
C89 C88 C87 C86 -1.3(5) . .
C29 C26 C25 O9 -1.5(5) . .
C29 C26 C25 C24 178.3(3) . .
C29 C30 C35 O4 -3.2(5) . .
C29 C30 C35 C34 173.9(3) . .
C29 C30 C31 C32 -175.6(3) . .
C90 C85 C84 C81 -88.8(4) . .
C90 C85 C86 O12 179.7(3) . .
C90 C85 C86 C87 0.5(5) . .
C115 O18 C75 C76 1.6(5) . .
C115 O18 C75 C74 -178.8(3) . .
C17 C16 C15 C12 88.0(4) . .
C101 O15 C65 C66 2.8(4) . .
C101 O15 C65 C64 -178.5(3) . .
C109 O20 C96 C95 170.8(3) . .
C109 O20 C96 C97 -8.9(5) . .
C54 O4 C35 C30 -158.9(4) . .
C54 O4 C35 C34 24.0(5) . .
C107 O13 C79 C80 -11.6(5) . .
C107 O13 C79 C78 168.6(3) . .
C117 O19 C68 C67 165.8(3) . .
C117 O19 C68 C69 -14.7(5) . .
C40 O7 C11 C12 174.2(3) . .
C40 O7 C11 C10 -6.8(5) . .
C46 O2 C21 C20 5.7(5) . .
C46 O2 C21 C16 -174.0(3) . .
C59 C58 C57 C56 0.0 . .
C58 C59 C60 C61 0.0 . .
C58 C59 C62 C63 23.4(9) . .
C58 C57 C56 C61 0.0 . .
C57 C56 C61 C60 0.0 . .
C56 C61 C60 C59 0.0 . .
C60 C59 C58 C57 0.0 . .
C60 C59 C62 C63 -158.4(6) . .
C99 O14 C72 C71 170.2(4) . .
C99 O14 C72 C73 -9.5(6) . .
C111 O16 C89 C88 160.7(4) . .
C111 O16 C89 C90 -22.7(5) . .
C52 O3 C28 C23 -172.3(4) . .
C52 O3 C28 C27 7.8(6) . .
C105 O12 C86 C85 161.9(4) . .
C105 O12 C86 C87 -19.0(6) . .
C50 O10 C32 C33 -163.8(4) . .
C50 O10 C32 C31 16.5(6) . .
C42 O1 C14 C9 -175.3(4) . .
C42 O1 C14 C13 4.9(6) . .
C44 O8 C18 C19 151.6(4) . .
C44 O8 C18 C17 -30.4(6) . .
C36 O6 C4 C5 164.3(5) . .
C36 O6 C4 C3 -17.1(7) . .
C103 O11 C93 C92 172.0(5) . .
C103 O11 C93 C94 -8.5(6) . .
C113 O17 C82 C81 178.5(5) . .
C113 O17 C82 C83 -2.4(7) . .
C48 O9 C25 C26 -164.7(6) . .
C48 O9 C25 C24 15.5(7) . .
C137 C135 C136 C138 179.7(4) . .
C137 C136 C138 C140 5.0(13) 3_666 .
C62 C59 C58 C57 178.2(5) . .
C62 C59 C60 C61 -178.3(4) . .
C125 C119 C124 C123 169.8(12) . .
C125 C119 C120 C121 -167.5(15) . .
C135 C137 C139 C140 -175.6(10) . 3_666
C135 C136 C138 C140 -174.7(12) . .
C127 C132 C131 C130 0.0 . .
C132 C127 C128 C129 0.0 . .
C132 C127 C133 C134 -43(2) . .
C132 C131 C130 C129 0.0 . .
C131 C130 C129 C128 0.0 . .
C130 C129 C128 C127 0.0 . .
C128 C127 C132 C131 0.0 . .
C128 C127 C133 C134 137(2) . .
C136 C137 C139 C140 4.4(11) 3_666 3_666
C133 C127 C132 C131 -180.0 . .
C133 C127 C128 C129 180.0 . .
C126 C125 C119 C124 -46(3) . .
C126 C125 C119 C120 123(2) . .
C119 C124 C123 C122 0.0 . .
C124 C119 C120 C121 0.0 . .
C124 C123 C122 C121 0.0 . .
C123 C122 C121 C120 0.0 . .
C122 C121 C120 C119 0.0 . .
C120 C119 C124 C123 0.0 . .
C139 C137 C135 C136 180.0(3) . .
